data_4084867
loop_
_publ_author_name
'Samouei, Hamidreza'
'Miloserdov, Fedor M.'
'Escudero-Ad\'an, Eduardo C.'
'Grushin, Vladimir V.'

_publ_section_title
;
 Solid-State Structure and Solution Reactivity of [(Ph3P)4Ru(H)2] and
 Related Ru(II) Complexes Used in Catalysis: A Reinvestigation
;
_journal_issue 24
_journal_name_full Organometallics
_journal_page_first 7279
_journal_paper_doi 10.1021/om5010572
_journal_volume 33
_journal_year 2014
_chemical_formula_sum 'C88.5 H77 P4.5 Ru'
_chemical_formula_weight 1380.93
_chemical_name_systematic
;
 ?
;
_space_group_IT_number 2
_space_group_name_Hall '-P 1'
_symmetry_cell_setting triclinic
_symmetry_space_group_name_Hall '-P 1'
_symmetry_space_group_name_H-M 'P -1'
_atom_sites_solution_hydrogens mixed
_audit_creation_method SHELXL-2012
_cell_angle_alpha 94.128(6)
_cell_angle_beta 106.101(6)
_cell_angle_gamma 119.779(4)
_cell_formula_units_Z 4
_cell_length_a 18.932(3)
_cell_length_b 18.990(3)
_cell_length_c 23.742(5)
_cell_measurement_reflns_used 9917
_cell_measurement_temperature 100(2)
_cell_measurement_theta_max 29.16
_cell_measurement_theta_min 2.24
_cell_volume 6889(2)
_computing_cell_refinement 'Bruker APEX2 v2011.4-0'
_computing_data_collection 'Bruker APEX2 v2011.4-0'
_computing_data_reduction 'Bruker SAINT V7.60A'
_computing_molecular_graphics 'Bruker SHELXTL'
_computing_publication_material 'Bruker SHELXTL'
_computing_structure_refinement 'SHELXL-2012 (Sheldrick, 2012)'
_computing_structure_solution Sir2011
_diffrn_ambient_temperature 100(2)
_diffrn_detector_area_resol_mean 512
_diffrn_detector_type '4K CCD area detector APEX II'
_diffrn_measured_fraction_theta_full 0.986
_diffrn_measured_fraction_theta_max 0.951
_diffrn_measurement_device_type 'Kappa 4-axis goniometer bruker-nonius'
_diffrn_measurement_method
;
 Fullsphere data collection, phi and omega scans
;
_diffrn_measurement_specimen_support 'magnetic support with MicroMount'
_diffrn_radiation_monochromator 'Multilayer Montel 200 mirrors'
_diffrn_radiation_type MoK\a
_diffrn_radiation_wavelength 0.71073
_diffrn_reflns_av_R_equivalents 0.0527
_diffrn_reflns_av_unetI/netI 0.1040
_diffrn_reflns_Laue_measured_fraction_full 0.986
_diffrn_reflns_Laue_measured_fraction_max 0.951
_diffrn_reflns_limit_h_max 26
_diffrn_reflns_limit_h_min -25
_diffrn_reflns_limit_k_max 26
_diffrn_reflns_limit_k_min -26
_diffrn_reflns_limit_l_max 32
_diffrn_reflns_limit_l_min -31
_diffrn_reflns_point_group_measured_fraction_full 0.986
_diffrn_reflns_point_group_measured_fraction_max 0.951
_diffrn_reflns_theta_full 25.000
_diffrn_reflns_theta_max 29.341
_diffrn_reflns_theta_min 0.922
_diffrn_source 'Rotating anode X-ray tube'
_diffrn_source_current 70
_diffrn_source_power 50
_diffrn_source_size '0.3 mm x 0.3 mm fine focus'
_diffrn_source_type 'Bruker-Nonius FR 591'
_exptl_absorpt_coefficient_mu 0.380
_exptl_absorpt_correction_T_max 0.9962
_exptl_absorpt_correction_T_min 0.9278
_exptl_absorpt_correction_type empirical
_exptl_absorpt_process_details
; 
 SADABS Version 2008/1 Bruker-Nonius
 Blessing, Acta Cryst. (1995) A51 33-38
;
_exptl_crystal_colour yellow
_exptl_crystal_density_diffrn 1.331
_exptl_crystal_description plate
_exptl_crystal_F_000 2878
_exptl_crystal_size_max 0.20
_exptl_crystal_size_mid 0.10
_exptl_crystal_size_min 0.01
_refine_diff_density_max 2.659
_refine_diff_density_min -2.525
_refine_diff_density_rms 0.128
_refine_ls_extinction_method none
_refine_ls_goodness_of_fit_ref 1.108
_refine_ls_hydrogen_treatment noref
_refine_ls_matrix_type full
_refine_ls_number_parameters 1690
_refine_ls_number_reflns 35951
_refine_ls_number_restraints 4
_refine_ls_restrained_S_all 1.108
_refine_ls_R_factor_all 0.1449
_refine_ls_R_factor_gt 0.0946
_refine_ls_shift/su_max 0.001
_refine_ls_shift/su_mean 0.000
_refine_ls_structure_factor_coef Fsqd
_refine_ls_weighting_details
;
 w=1/[\s^2^(Fo^2^)+(0.0552P)^2^+42.8342P]
 where P=(Fo^2^+2Fc^2^)/3
;
_refine_ls_weighting_scheme calc
_refine_ls_wR_factor_gt 0.2096
_refine_ls_wR_factor_ref 0.2297
_reflns_Friedel_coverage 0.000
_reflns_number_gt 23231
_reflns_number_total 35951
_reflns_threshold_expression >2sigma(I)
_cod_data_source_file om5010572_si_001.cif
_cod_data_source_block HRS171
_cod_depositor_comments
;
The following automatic conversions were performed:

'_symmetry_cell_setting' value 'Triclinic' changed to 'triclinic'
according to
/home/saulius/struct/COD-crude-data--automatic-downloads/rss-feeds/ACS/lib/dictionaries/cif_core.dic
dictionary named 'cif_core.dic' version 2.4.2 from 2011-04-26.

Automatic conversion script
Id: cif_fix_values 2935 2014-11-11 08:27:57Z andrius 

 Adding full bibliography for 4084867--4084875.cif.
;
_cod_original_sg_symbol_H-M P-1
_cod_original_formula_sum 'C88.50 H77 P4.50 Ru'
_cod_database_code 4084867
_shelx_space_group_comment
;
The symmetry employed for this shelxl refinement is uniquely defined
by the following loop, which should always be used as a source of
symmetry information in preference to the above space-group names.
They are only intended as comments.
;
_shelx_estimated_absorpt_t_min 0.928
_shelx_estimated_absorpt_t_max 0.996
_shelxl_version_number 2012-9

loop_
_space_group_symop_operation_xyz
'x, y, z'
'-x, -y, -z'

loop_
_atom_site_label
_atom_site_type_symbol
_atom_site_fract_x
_atom_site_fract_y
_atom_site_fract_z
_atom_site_U_iso_or_equiv
_atom_site_adp_type
_atom_site_occupancy
_atom_site_site_symmetry_order
_atom_site_calc_flag
_atom_site_refinement_flags_posn
_atom_site_refinement_flags_adp
C1A C 0.6149(4) 0.4853(3) 0.3864(3) 0.0221(12) Uani 1 1 d . .
C2A C 0.6685(4) 0.5228(4) 0.4461(3) 0.0268(12) Uani 1 1 d . .
H2A H 0.6697 0.4887 0.4733 0.032 Uiso 1 1 calc R U
C3A C 0.7212(4) 0.6096(4) 0.4676(3) 0.0345(15) Uani 1 1 d . .
H3A H 0.7577 0.6345 0.5091 0.041 Uiso 1 1 calc R U
C4A C 0.7199(4) 0.6588(4) 0.4282(3) 0.0367(16) Uani 1 1 d . .
H4A H 0.7557 0.7181 0.4425 0.044 Uiso 1 1 calc R U
C5A C 0.6673(4) 0.6226(4) 0.3685(3) 0.0337(15) Uani 1 1 d . .
H5A H 0.6675 0.6569 0.3412 0.040 Uiso 1 1 calc R U
C6A C 0.6128(4) 0.5348(4) 0.3473(3) 0.0268(12) Uani 1 1 d . .
H6A H 0.5747 0.5099 0.3061 0.032 Uiso 1 1 calc R U
C7A C 0.4512(4) 0.3516(3) 0.3798(3) 0.0195(11) Uani 1 1 d . .
C8A C 0.4415(4) 0.4164(4) 0.3989(3) 0.0313(14) Uani 1 1 d . .
H8A H 0.4864 0.4730 0.4048 0.038 Uiso 1 1 calc R U
C9A C 0.3657(4) 0.3982(4) 0.4094(3) 0.0369(16) Uani 1 1 d . .
H9A H 0.3600 0.4426 0.4234 0.044 Uiso 1 1 calc R U
C10A C 0.2980(4) 0.3147(4) 0.3995(3) 0.0351(15) Uani 1 1 d . .
H10A H 0.2458 0.3025 0.4054 0.042 Uiso 1 1 calc R U
C11A C 0.3080(4) 0.2506(3) 0.3811(3) 0.0252(12) Uani 1 1 d . .
H11A H 0.2630 0.1940 0.3750 0.030 Uiso 1 1 calc R U
C12A C 0.3833(4) 0.2687(3) 0.3717(3) 0.0237(12) Uani 1 1 d . .
H12A H 0.3895 0.2240 0.3593 0.028 Uiso 1 1 calc R U
C13A C 0.5012(3) 0.3569(3) 0.2794(3) 0.0192(11) Uani 1 1 d . .
C14A C 0.4200(4) 0.3446(3) 0.2496(3) 0.0234(12) Uani 1 1 d . .
H14A H 0.3836 0.3393 0.2718 0.028 Uiso 1 1 calc R U
C15A C 0.3910(4) 0.3399(4) 0.1882(3) 0.0263(12) Uani 1 1 d . .
H15A H 0.3357 0.3322 0.1688 0.032 Uiso 1 1 calc R U
C16A C 0.4434(4) 0.3466(4) 0.1552(3) 0.0276(13) Uani 1 1 d . .
H16A H 0.4238 0.3426 0.1130 0.033 Uiso 1 1 calc R U
C17A C 0.5245(4) 0.3592(4) 0.1845(3) 0.0297(13) Uani 1 1 d . .
H17A H 0.5611 0.3648 0.1624 0.036 Uiso 1 1 calc R U
C18A C 0.5526(4) 0.3636(3) 0.2454(3) 0.0230(11) Uani 1 1 d . .
H18A H 0.6080 0.3713 0.2646 0.028 Uiso 1 1 calc R U
C19A C 0.4110(4) 0.1061(3) 0.3831(3) 0.0229(12) Uani 1 1 d . .
C20A C 0.4248(4) 0.1291(4) 0.4434(3) 0.0298(13) Uani 1 1 d . .
H20A H 0.4828 0.1667 0.4712 0.036 Uiso 1 1 calc R U
C21A C 0.3563(5) 0.0990(5) 0.4647(3) 0.0386(16) Uani 1 1 d . .
H21A H 0.3674 0.1160 0.5064 0.046 Uiso 1 1 calc R U
C22A C 0.2715(5) 0.0439(5) 0.4245(4) 0.0413(18) Uani 1 1 d . .
H22A H 0.2245 0.0224 0.4388 0.050 Uiso 1 1 calc R U
C23A C 0.2553(4) 0.0203(4) 0.3637(3) 0.0360(15) Uani 1 1 d . .
H23A H 0.1970 -0.0165 0.3361 0.043 Uiso 1 1 calc R U
C24A C 0.3244(4) 0.0504(3) 0.3425(3) 0.0279(13) Uani 1 1 d . .
H24A H 0.3131 0.0334 0.3007 0.034 Uiso 1 1 calc R U
C25A C 0.4468(3) 0.1048(3) 0.2755(3) 0.0203(11) Uani 1 1 d . .
C26A C 0.4149(4) 0.1463(3) 0.2410(3) 0.0272(13) Uani 1 1 d . .
H26A H 0.4236 0.1969 0.2607 0.033 Uiso 1 1 calc R U
C27A C 0.3709(4) 0.1159(4) 0.1791(3) 0.0354(15) Uani 1 1 d . .
H27A H 0.3502 0.1457 0.1568 0.043 Uiso 1 1 calc R U
C28A C 0.3569(4) 0.0423(4) 0.1493(3) 0.0347(15) Uani 1 1 d . .
H28A H 0.3272 0.0216 0.1066 0.042 Uiso 1 1 calc R U
C29A C 0.3872(4) -0.0011(4) 0.1828(3) 0.0343(15) Uani 1 1 d . .
H29A H 0.3776 -0.0521 0.1630 0.041 Uiso 1 1 calc R U
C30A C 0.4312(4) 0.0299(4) 0.2448(3) 0.0271(13) Uani 1 1 d . .
H30A H 0.4513 -0.0003 0.2671 0.033 Uiso 1 1 calc R U
C31A C 0.5395(4) 0.0760(3) 0.3760(3) 0.0210(11) Uani 1 1 d . .
C32A C 0.4919(4) 0.0045(3) 0.3935(3) 0.0284(13) Uani 1 1 d . .
H32A H 0.4395 -0.0071 0.3986 0.034 Uiso 1 1 calc R U
C33A C 0.5189(5) -0.0514(4) 0.4039(4) 0.0403(17) Uani 1 1 d . .
H33A H 0.4856 -0.1001 0.4164 0.048 Uiso 1 1 calc R U
C34A C 0.5951(4) -0.0347(4) 0.3957(3) 0.0339(15) Uani 1 1 d . .
H34A H 0.6136 -0.0727 0.4018 0.041 Uiso 1 1 calc R U
C35A C 0.6439(4) 0.0366(4) 0.3788(3) 0.0263(12) Uani 1 1 d . .
H35A H 0.6965 0.0482 0.3740 0.032 Uiso 1 1 calc R U
C36A C 0.6167(4) 0.0915(3) 0.3688(3) 0.0247(12) Uani 1 1 d . .
H36A H 0.6508 0.1404 0.3570 0.030 Uiso 1 1 calc R U
C37A C 0.8150(4) 0.4416(3) 0.3797(2) 0.0196(11) Uani 1 1 d . .
C38A C 0.7920(4) 0.5004(3) 0.3696(3) 0.0223(11) Uani 1 1 d . .
H38A H 0.7322 0.4828 0.3562 0.027 Uiso 1 1 calc R U
C39A C 0.8553(4) 0.5840(3) 0.3789(3) 0.0255(12) Uani 1 1 d . .
H39A H 0.8388 0.6232 0.3717 0.031 Uiso 1 1 calc R U
C40A C 0.9422(4) 0.6103(4) 0.3986(3) 0.0308(14) Uani 1 1 d . .
H40A H 0.9856 0.6676 0.4045 0.037 Uiso 1 1 calc R U
C41A C 0.9661(4) 0.5533(4) 0.4098(3) 0.0300(13) Uani 1 1 d . .
H41A H 1.0261 0.5718 0.4244 0.036 Uiso 1 1 calc R U
C42A C 0.9029(4) 0.4689(3) 0.3998(3) 0.0251(12) Uani 1 1 d . .
H42A H 0.9199 0.4299 0.4069 0.030 Uiso 1 1 calc R U
C43A C 0.7922(3) 0.2842(3) 0.3854(3) 0.0190(11) Uani 1 1 d . .
C44A C 0.8198(4) 0.2842(4) 0.4461(3) 0.0258(12) Uani 1 1 d . .
H44A H 0.8027 0.3056 0.4735 0.031 Uiso 1 1 calc R U
C45A C 0.8722(4) 0.2534(4) 0.4670(3) 0.0330(14) Uani 1 1 d . .
H45A H 0.8915 0.2542 0.5086 0.040 Uiso 1 1 calc R U
C46A C 0.8965(4) 0.2212(4) 0.4271(3) 0.0383(16) Uani 1 1 d . .
H46A H 0.9321 0.1996 0.4414 0.046 Uiso 1 1 calc R U
C47A C 0.8696(4) 0.2203(4) 0.3673(3) 0.0352(15) Uani 1 1 d . .
H47A H 0.8861 0.1977 0.3401 0.042 Uiso 1 1 calc R U
C48A C 0.8175(4) 0.2528(4) 0.3457(3) 0.0254(12) Uani 1 1 d . .
H48A H 0.7999 0.2532 0.3042 0.030 Uiso 1 1 calc R U
C49A C 0.7007(4) 0.3039(3) 0.2791(3) 0.0207(11) Uani 1 1 d . .
C50A C 0.7493(4) 0.3584(3) 0.2493(3) 0.0237(12) Uani 1 1 d . .
H50A H 0.7976 0.4128 0.2718 0.028 Uiso 1 1 calc R U
C51A C 0.7287(4) 0.3351(4) 0.1875(3) 0.0288(13) Uani 1 1 d . .
H51A H 0.7626 0.3734 0.1680 0.035 Uiso 1 1 calc R U
C52A C 0.6583(4) 0.2553(4) 0.1540(3) 0.0278(13) Uani 1 1 d . .
H52A H 0.6432 0.2393 0.1114 0.033 Uiso 1 1 calc R U
C53A C 0.6106(4) 0.1996(4) 0.1827(3) 0.0317(14) Uani 1 1 d . .
H53A H 0.5635 0.1447 0.1601 0.038 Uiso 1 1 calc R U
C54A C 0.6310(4) 0.2235(4) 0.2448(3) 0.0276(13) Uani 1 1 d . .
H54A H 0.5973 0.1848 0.2640 0.033 Uiso 1 1 calc R U
C55A C 0.7621(3) 0.4436(3) 0.5488(3) 0.0192(11) Uani 1 1 d . .
C56A C 0.8329(4) 0.4817(3) 0.5290(3) 0.0220(11) Uani 1 1 d . .
H56A H 0.8319 0.4518 0.4946 0.026 Uiso 1 1 calc R U
C57A C 0.9046(4) 0.5627(3) 0.5590(3) 0.0247(12) Uani 1 1 d . .
H57A H 0.9521 0.5873 0.5452 0.030 Uiso 1 1 calc R U
C58A C 0.9066(4) 0.6073(4) 0.6091(3) 0.0260(12) Uani 1 1 d . .
H58A H 0.9554 0.6624 0.6296 0.031 Uiso 1 1 calc R U
C59A C 0.8371(4) 0.5710(4) 0.6291(3) 0.0265(12) Uani 1 1 d . .
H59A H 0.8379 0.6016 0.6631 0.032 Uiso 1 1 calc R U
C60A C 0.7657(4) 0.4895(3) 0.5993(3) 0.0235(12) Uani 1 1 d . .
H60A H 0.7188 0.4649 0.6136 0.028 Uiso 1 1 calc R U
C61A C 0.5968(4) 0.3240(3) 0.5485(3) 0.0206(11) Uani 1 1 d . .
C62A C 0.5413(4) 0.3531(3) 0.5284(3) 0.0216(11) Uani 1 1 d . .
H62A H 0.5407 0.3752 0.4937 0.026 Uiso 1 1 calc R U
C63A C 0.4873(4) 0.3498(3) 0.5590(3) 0.0244(12) Uani 1 1 d . .
H63A H 0.4496 0.3690 0.5447 0.029 Uiso 1 1 calc R U
C64A C 0.4879(4) 0.3188(4) 0.6098(3) 0.0261(12) Uani 1 1 d . .
H64A H 0.4517 0.3178 0.6310 0.031 Uiso 1 1 calc R U
C65A C 0.5417(4) 0.2889(4) 0.6297(3) 0.0287(13) Uani 1 1 d . .
H65A H 0.5413 0.2660 0.6640 0.034 Uiso 1 1 calc R U
C66A C 0.5963(4) 0.2927(3) 0.5993(3) 0.0244(12) Uani 1 1 d . .
H66A H 0.6339 0.2734 0.6138 0.029 Uiso 1 1 calc R U
C67A C 0.7161(4) 0.2780(3) 0.5476(3) 0.0192(11) Uani 1 1 d . .
C68A C 0.7941(4) 0.3177(4) 0.5978(3) 0.0239(12) Uani 1 1 d . .
H68A H 0.8276 0.3771 0.6115 0.029 Uiso 1 1 calc R U
C69A C 0.8237(4) 0.2718(4) 0.6282(3) 0.0262(12) Uani 1 1 d . .
H69A H 0.8767 0.2999 0.6623 0.031 Uiso 1 1 calc R U
C70A C 0.7758(4) 0.1854(4) 0.6086(3) 0.0301(14) Uani 1 1 d . .
H70A H 0.7957 0.1540 0.6294 0.036 Uiso 1 1 calc R U
C71A C 0.6981(4) 0.1442(4) 0.5582(3) 0.0268(13) Uani 1 1 d . .
H71A H 0.6650 0.0848 0.5444 0.032 Uiso 1 1 calc R U
C72A C 0.6700(4) 0.1904(3) 0.5287(3) 0.0238(12) Uani 1 1 d . .
H72A H 0.6173 0.1619 0.4943 0.029 Uiso 1 1 calc R U
P1A P 0.54642(9) 0.36873(8) 0.36207(7) 0.0184(3) Uani 1 1 d . .
P2A P 0.50548(9) 0.15045(8) 0.35814(7) 0.0206(3) Uani 1 1 d . .
P3A P 0.67063(9) 0.33468(8) 0.50714(7) 0.0186(3) Uani 1 1 d . .
P4A P 0.72511(9) 0.33004(8) 0.36158(7) 0.0192(3) Uani 1 1 d . .
Ru1A Ru 0.61226(4) 0.29467(3) 0.40075(2) 0.03197(13) Uani 1 1 d D .
H1RA H 0.5594 0.2695 0.3284 0.038 Uiso 1 1 d DR U
H1RB H 0.639(4) 0.231(3) 0.431(3) 0.038 Uiso 1 1 d D U
C1B C 0.9050(4) 1.1073(3) 0.2110(2) 0.0178(10) Uani 1 1 d . .
C2B C 0.9638(4) 1.1887(3) 0.2090(3) 0.0274(13) Uani 1 1 d . .
H2B H 1.0210 1.2048 0.2115 0.033 Uiso 1 1 calc R U
C3B C 0.9384(4) 1.2462(4) 0.2032(3) 0.0313(14) Uani 1 1 d . .
H3B H 0.9792 1.3016 0.2026 0.038 Uiso 1 1 calc R U
C4B C 0.8553(4) 1.2243(4) 0.1982(3) 0.0295(13) Uani 1 1 d . .
H4B H 0.8385 1.2637 0.1941 0.035 Uiso 1 1 calc R U
C5B C 0.7969(4) 1.1432(4) 0.1995(3) 0.0269(13) Uani 1 1 d . .
H5B H 0.7392 1.1269 0.1958 0.032 Uiso 1 1 calc R U
C6B C 0.8216(4) 1.0856(3) 0.2062(2) 0.0199(11) Uani 1 1 d . .
H6B H 0.7808 1.0307 0.2074 0.024 Uiso 1 1 calc R U
C7B C 1.0316(3) 1.0776(3) 0.1989(2) 0.0174(10) Uani 1 1 d . .
C8B C 1.0144(4) 1.0727(3) 0.1369(3) 0.0237(12) Uani 1 1 d . .
H8B H 0.9559 1.0470 0.1098 0.028 Uiso 1 1 calc R U
C9B C 1.0813(4) 1.1047(4) 0.1150(3) 0.0257(12) Uani 1 1 d . .
H9B H 1.0683 1.1007 0.0728 0.031 Uiso 1 1 calc R U
C10B C 1.1667(4) 1.1422(4) 0.1530(3) 0.0274(13) Uani 1 1 d . .
H10B H 1.2122 1.1634 0.1371 0.033 Uiso 1 1 calc R U
C11B C 1.1860(4) 1.1490(4) 0.2141(3) 0.0273(13) Uani 1 1 d . .
H11B H 1.2450 1.1752 0.2406 0.033 Uiso 1 1 calc R U
C12B C 1.1187(4) 1.1171(3) 0.2374(3) 0.0214(11) Uani 1 1 d . .
H12B H 1.1324 1.1224 0.2798 0.026 Uiso 1 1 calc R U
C13B C 1.0004(3) 1.0751(3) 0.3078(2) 0.0170(10) Uani 1 1 d . .
C14B C 1.0229(4) 1.1516(3) 0.3408(3) 0.0214(11) Uani 1 1 d . .
H14B H 1.0065 1.1855 0.3206 0.026 Uiso 1 1 calc R U
C15B C 1.0692(4) 1.1790(4) 0.4029(3) 0.0246(12) Uani 1 1 d . .
H15B H 1.0838 1.2313 0.4247 0.029 Uiso 1 1 calc R U
C16B C 1.0939(4) 1.1308(4) 0.4330(3) 0.0245(12) Uani 1 1 d . .
H16B H 1.1254 1.1496 0.4755 0.029 Uiso 1 1 calc R U
C17B C 1.0724(5) 1.0548(4) 0.4008(3) 0.0337(15) Uani 1 1 d . .
H17B H 1.0895 1.0213 0.4211 0.040 Uiso 1 1 calc R U
C18B C 1.0258(4) 1.0275(4) 0.3387(3) 0.0301(14) Uani 1 1 d . .
H18B H 1.0112 0.9751 0.3170 0.036 Uiso 1 1 calc R U
C19B C 1.0018(3) 0.8330(3) 0.2111(2) 0.0178(10) Uani 1 1 d . .
C20B C 1.0612(4) 0.9122(3) 0.2088(3) 0.0216(11) Uani 1 1 d . .
H20B H 1.0491 0.9549 0.2124 0.026 Uiso 1 1 calc R U
C21B C 1.1389(4) 0.9313(4) 0.2014(3) 0.0273(13) Uani 1 1 d . .
H21B H 1.1785 0.9860 0.1990 0.033 Uiso 1 1 calc R U
C22B C 1.1578(4) 0.8693(4) 0.1975(3) 0.0309(14) Uani 1 1 d . .
H22B H 1.2114 0.8820 0.1939 0.037 Uiso 1 1 calc R U
C23B C 1.0988(4) 0.7898(4) 0.1989(3) 0.0354(16) Uani 1 1 d . .
H23B H 1.1113 0.7474 0.1953 0.042 Uiso 1 1 calc R U
C24B C 1.0215(4) 0.7706(4) 0.2056(3) 0.0301(14) Uani 1 1 d . .
H24B H 0.9813 0.7152 0.2065 0.036 Uiso 1 1 calc R U
C25B C 0.9390(4) 0.8200(3) 0.3063(2) 0.0179(10) Uani 1 1 d . .
C26B C 1.0191(4) 0.8328(3) 0.3412(3) 0.0219(11) Uani 1 1 d . .
H26B H 1.0574 0.8346 0.3217 0.026 Uiso 1 1 calc R U
C27B C 1.0445(4) 0.8428(3) 0.4034(3) 0.0268(13) Uani 1 1 d . .
H27B H 1.0998 0.8524 0.4260 0.032 Uiso 1 1 calc R U
C28B C 0.9892(4) 0.8389(4) 0.4325(3) 0.0267(12) Uani 1 1 d . .
H28B H 1.0060 0.8455 0.4751 0.032 Uiso 1 1 calc R U
C29B C 0.9091(4) 0.8251(4) 0.3990(3) 0.0294(13) Uani 1 1 d . .
H29B H 0.8707 0.8221 0.4187 0.035 Uiso 1 1 calc R U
C30B C 0.8838(4) 0.8155(4) 0.3367(3) 0.0241(12) Uani 1 1 d . .
H30B H 0.8283 0.8057 0.3145 0.029 Uiso 1 1 calc R U
C31B C 0.8360(3) 0.6972(3) 0.1954(3) 0.0185(11) Uani 1 1 d . .
C32B C 0.8065(4) 0.6622(3) 0.1334(3) 0.0245(12) Uani 1 1 d . .
H32B H 0.8218 0.6987 0.1075 0.029 Uiso 1 1 calc R U
C33B C 0.7557(4) 0.5764(4) 0.1081(3) 0.0287(13) Uani 1 1 d . .
H33B H 0.7369 0.5545 0.0658 0.034 Uiso 1 1 calc R U
C34B C 0.7327(4) 0.5226(3) 0.1462(3) 0.0260(12) Uani 1 1 d . .
H34B H 0.6975 0.4636 0.1297 0.031 Uiso 1 1 calc R U
C35B C 0.7613(4) 0.5553(4) 0.2080(3) 0.0277(13) Uani 1 1 d . .
H35B H 0.7458 0.5186 0.2337 0.033 Uiso 1 1 calc R U
C36B C 0.8125(4) 0.6412(3) 0.2323(3) 0.0220(11) Uani 1 1 d . .
H36B H 0.8320 0.6628 0.2747 0.026 Uiso 1 1 calc R U
C37B C 0.7529(3) 0.8902(3) 0.3143(3) 0.0184(10) Uani 1 1 d . .
C38B C 0.8197(4) 0.9742(4) 0.3411(3) 0.0244(12) Uani 1 1 d . .
H38B H 0.8451 1.0090 0.3166 0.029 Uiso 1 1 calc R U
C39B C 0.8493(4) 1.0076(4) 0.4024(3) 0.0320(14) Uani 1 1 d . .
H39B H 0.8961 1.0644 0.4199 0.038 Uiso 1 1 calc R U
C40B C 0.8114(4) 0.9591(4) 0.4389(3) 0.0283(13) Uani 1 1 d . .
H40B H 0.8312 0.9825 0.4810 0.034 Uiso 1 1 calc R U
C41B C 0.7443(4) 0.8760(4) 0.4132(3) 0.0301(14) Uani 1 1 d . .
H41B H 0.7178 0.8421 0.4378 0.036 Uiso 1 1 calc R U
C42B C 0.7158(4) 0.8423(4) 0.3518(3) 0.0275(13) Uani 1 1 d . .
H42B H 0.6698 0.7851 0.3348 0.033 Uiso 1 1 calc R U
C43B C 0.6357(3) 0.7407(3) 0.2205(3) 0.0198(11) Uani 1 1 d . .
C44B C 0.6440(4) 0.6746(3) 0.2047(3) 0.0217(11) Uani 1 1 d . .
H44B H 0.6958 0.6858 0.1986 0.026 Uiso 1 1 calc R U
C45B C 0.5790(4) 0.5922(3) 0.1974(3) 0.0269(13) Uani 1 1 d . .
H45B H 0.5870 0.5482 0.1867 0.032 Uiso 1 1 calc R U
C46B C 0.5028(4) 0.5736(3) 0.2057(3) 0.0298(13) Uani 1 1 d . .
H46B H 0.4581 0.5171 0.2004 0.036 Uiso 1 1 calc R U
C47B C 0.4924(4) 0.6390(4) 0.2219(4) 0.0405(17) Uani 1 1 d . .
H47B H 0.4406 0.6272 0.2282 0.049 Uiso 1 1 calc R U
C48B C 0.5574(4) 0.7209(4) 0.2287(4) 0.0370(16) Uani 1 1 d . .
H48B H 0.5491 0.7648 0.2390 0.044 Uiso 1 1 calc R U
C49B C 0.6495(4) 0.8877(4) 0.2013(3) 0.0261(13) Uani 1 1 d . .
C50B C 0.5984(4) 0.8555(4) 0.1400(3) 0.0280(13) Uani 1 1 d . .
H50B H 0.6013 0.8151 0.1164 0.034 Uiso 1 1 calc R U
C51B C 0.5428(4) 0.8814(5) 0.1123(3) 0.0359(15) Uani 1 1 d . .
H51B H 0.5092 0.8597 0.0702 0.043 Uiso 1 1 calc R U
C52B C 0.5373(4) 0.9395(4) 0.1475(3) 0.0360(16) Uani 1 1 d . .
H52B H 0.5004 0.9581 0.1290 0.043 Uiso 1 1 calc R U
C53B C 0.5855(4) 0.9701(4) 0.2089(3) 0.0316(14) Uani 1 1 d . .
H53B H 0.5813 1.0092 0.2328 0.038 Uiso 1 1 calc R U
C54B C 0.6406(4) 0.9431(3) 0.2357(3) 0.0218(11) Uani 1 1 d . .
H54B H 0.6724 0.9630 0.2781 0.026 Uiso 1 1 calc R U
C55B C 0.8349(4) 0.8085(3) 0.0413(3) 0.0235(12) Uani 1 1 d . .
C56B C 0.9243(4) 0.8416(4) 0.0680(3) 0.0253(12) Uani 1 1 d . .
H56B H 0.9582 0.8848 0.1045 0.030 Uiso 1 1 calc R U
C57B C 0.9641(4) 0.8110(4) 0.0409(3) 0.0329(14) Uani 1 1 d . .
H57B H 1.0246 0.8324 0.0596 0.040 Uiso 1 1 calc R U
C58B C 0.9167(5) 0.7513(4) -0.0117(3) 0.0397(16) Uani 1 1 d . .
H58B H 0.9441 0.7312 -0.0301 0.048 Uiso 1 1 calc R U
C59B C 0.8287(5) 0.7192(4) -0.0391(3) 0.0393(16) Uani 1 1 d . .
H59B H 0.7961 0.6778 -0.0765 0.047 Uiso 1 1 calc R U
C60B C 0.7874(5) 0.7471(4) -0.0124(3) 0.0334(14) Uani 1 1 d . .
H60B H 0.7265 0.7240 -0.0310 0.040 Uiso 1 1 calc R U
C61B C 0.8028(4) 0.9380(3) 0.0433(3) 0.0219(11) Uani 1 1 d . .
C62B C 0.8336(4) 0.9488(4) -0.0042(3) 0.0286(13) Uani 1 1 d . .
H62B H 0.8424 0.9080 -0.0208 0.034 Uiso 1 1 calc R U
C63B C 0.8517(5) 1.0178(4) -0.0280(3) 0.0352(15) Uani 1 1 d . .
H63B H 0.8734 1.0246 -0.0601 0.042 Uiso 1 1 calc R U
C64B C 0.8379(4) 1.0772(4) -0.0044(3) 0.0335(14) Uani 1 1 d . .
H64B H 0.8516 1.1255 -0.0197 0.040 Uiso 1 1 calc R U
C65B C 0.8041(4) 1.0655(4) 0.0412(3) 0.0288(13) Uani 1 1 d . .
H65B H 0.7926 1.1049 0.0563 0.035 Uiso 1 1 calc R U
C66B C 0.7869(4) 0.9971(3) 0.0652(3) 0.0227(11) Uani 1 1 d . .
H66B H 0.7640 0.9902 0.0967 0.027 Uiso 1 1 calc R U
C67B C 0.6719(4) 0.7757(4) 0.0397(3) 0.0269(12) Uani 1 1 d . .
C68B C 0.6351(4) 0.6949(4) 0.0492(3) 0.0355(15) Uani 1 1 d . .
H68B H 0.6706 0.6819 0.0776 0.043 Uiso 1 1 calc R U
C69B C 0.5485(5) 0.6340(4) 0.0182(4) 0.0432(18) Uani 1 1 d . .
H69B H 0.5250 0.5792 0.0246 0.052 Uiso 1 1 calc R U
C70B C 0.4954(5) 0.6524(5) -0.0223(4) 0.0449(18) Uani 1 1 d . .
H70B H 0.4357 0.6102 -0.0438 0.054 Uiso 1 1 calc R U
C71B C 0.5285(5) 0.7303(5) -0.0312(3) 0.0403(16) Uani 1 1 d . .
H71B H 0.4914 0.7433 -0.0578 0.048 Uiso 1 1 calc R U
C72B C 0.6166(4) 0.7914(4) -0.0018(3) 0.0299(13) Uani 1 1 d . .
H72B H 0.6395 0.8450 -0.0102 0.036 Uiso 1 1 calc R U
P1B P 0.93762(9) 1.03060(8) 0.22466(6) 0.0157(3) Uani 1 1 d . .
P2B P 0.90145(9) 0.81226(8) 0.22376(6) 0.0162(3) Uani 1 1 d . .
P3B P 0.72312(9) 0.85128(8) 0.23221(7) 0.0166(3) Uani 1 1 d . .
P4B P 0.78943(10) 0.85363(9) 0.08162(7) 0.0206(3) Uani 1 1 d . .
Ru1B Ru 0.82511(3) 0.88068(3) 0.18457(2) 0.01983(11) Uani 1 1 d D .
H1RU H 0.766(3) 0.912(4) 0.144(2) 0.024 Uiso 1 1 d D U
H2RU H 0.747(3) 0.7819(15) 0.154(2) 0.024 Uiso 1 1 d D U
C1D C 0.1902(4) 0.4798(4) 0.1936(3) 0.0312(14) Uani 1 1 d . .
C2D C 0.2662(4) 0.5142(4) 0.2448(3) 0.0315(14) Uani 1 1 d . .
H2D H 0.3004 0.5730 0.2618 0.038 Uiso 1 1 calc R U
C3D C 0.2931(4) 0.4643(4) 0.2714(3) 0.0356(15) Uani 1 1 d . .
H3D H 0.3445 0.4886 0.3065 0.043 Uiso 1 1 calc R U
C4D C 0.2433(5) 0.3778(4) 0.2456(4) 0.0395(17) Uani 1 1 d . .
H4D H 0.2598 0.3426 0.2638 0.047 Uiso 1 1 calc R U
C5D C 0.1698(5) 0.3437(4) 0.1935(4) 0.0394(17) Uani 1 1 d . .
H5D H 0.1372 0.2852 0.1753 0.047 Uiso 1 1 calc R U
C6D C 0.1433(5) 0.3934(4) 0.1678(3) 0.0366(15) Uani 1 1 d . .
H6D H 0.0927 0.3688 0.1321 0.044 Uiso 1 1 calc R U
C7D C 0.0686(4) 0.5287(4) 0.1940(3) 0.0330(14) Uani 1 1 d . .
C8D C 0.0073(5) 0.5477(5) 0.1654(4) 0.0440(18) Uani 1 1 d . .
H8D H 0.0039 0.5604 0.1271 0.053 Uiso 1 1 calc R U
C9D C -0.0487(4) 0.5482(4) 0.1925(4) 0.0425(18) Uani 1 1 d . .
H9D H -0.0896 0.5620 0.1732 0.051 Uiso 1 1 calc R U
C10D C -0.0443(4) 0.5286(4) 0.2471(4) 0.0409(17) Uani 1 1 d . .
H10D H -0.0806 0.5317 0.2666 0.049 Uiso 1 1 calc R U
C11D C 0.0114(4) 0.5047(4) 0.2741(3) 0.0381(16) Uani 1 1 d . .
H11D H 0.0115 0.4888 0.3112 0.046 Uiso 1 1 calc R U
C12D C 0.0677(5) 0.5035(4) 0.2476(3) 0.0374(16) Uani 1 1 d . .
H12D H 0.1054 0.4856 0.2659 0.045 Uiso 1 1 calc R U
C13D C 0.2379(4) 0.6485(4) 0.1931(3) 0.0330(14) Uani 1 1 d . .
C14D C 0.2473(4) 0.7011(4) 0.2420(3) 0.0340(15) Uani 1 1 d . .
H14D H 0.2022 0.6818 0.2582 0.041 Uiso 1 1 calc R U
C15D C 0.3214(5) 0.7816(4) 0.2680(3) 0.0376(16) Uani 1 1 d . .
H15D H 0.3273 0.8164 0.3021 0.045 Uiso 1 1 calc R U
C16D C 0.3868(4) 0.8107(4) 0.2434(3) 0.0364(16) Uani 1 1 d . .
H16D H 0.4379 0.8653 0.2608 0.044 Uiso 1 1 calc R U
C17D C 0.3766(5) 0.7598(4) 0.1938(3) 0.0359(15) Uani 1 1 d . .
H17D H 0.4210 0.7797 0.1768 0.043 Uiso 1 1 calc R U
C18D C 0.3037(5) 0.6807(4) 0.1684(3) 0.0403(16) Uani 1 1 d . .
H18D H 0.2974 0.6471 0.1335 0.048 Uiso 1 1 calc R U
P1D P 0.14509(12) 0.53879(11) 0.15620(9) 0.0349(4) Uani 1 1 d . .
C1E C 0.1101(7) 0.6911(6) 0.0472(5) 0.078(3) Uani 1 1 d . .
H1E H 0.0816 0.6732 0.0753 0.094 Uiso 1 1 calc R U
C2E C 0.1966(7) 0.7553(5) 0.0673(5) 0.063(3) Uani 1 1 d . .
H2E H 0.2281 0.7809 0.1094 0.076 Uiso 1 1 calc R U
C3E C 0.2381(7) 0.7829(5) 0.0263(5) 0.065(3) Uani 1 1 d . .
H3E H 0.2979 0.8270 0.0399 0.078 Uiso 1 1 calc R U
C4E C 0.1907(7) 0.7447(6) -0.0346(5) 0.062(3) Uani 1 1 d . .
H4E H 0.2183 0.7641 -0.0630 0.075 Uiso 1 1 calc R U
C5E C 0.1037(6) 0.6786(6) -0.0558(4) 0.061(2) Uani 1 1 d . .
H5E H 0.0722 0.6523 -0.0978 0.073 Uiso 1 1 calc R U
C6E C 0.0649(7) 0.6526(7) -0.0141(5) 0.071(3) Uani 1 1 d . .
H6E H 0.0057 0.6073 -0.0275 0.086 Uiso 1 1 calc R U
C1F C 0.5797(5) 0.0700(5) 0.0374(4) 0.052(2) Uani 1 1 d . .
H1F H 0.6342 0.1181 0.0628 0.063 Uiso 1 1 calc R U
C2F C 0.5017(5) 0.0649(4) 0.0315(3) 0.0409(16) Uani 1 1 d . .
H2F H 0.5029 0.1096 0.0535 0.049 Uiso 1 1 calc R U
C3F C 0.4240(5) -0.0040(5) -0.0054(4) 0.0473(19) Uani 1 1 d . .
H3F H 0.3714 -0.0065 -0.0093 0.057 Uiso 1 1 calc R U
C1G C 0.2126(3) 0.4809(3) 0.0374(3) 0.060(2) Uani 1 1 d G .
H1G H 0.1702 0.4291 0.0419 0.072 Uiso 1 1 calc R U
C2G C 0.3009(4) 0.5149(4) 0.0687(2) 0.056(2) Uani 1 1 d G .
H2G H 0.3188 0.4863 0.0945 0.067 Uiso 1 1 calc R U
C3G C 0.3630(3) 0.5907(4) 0.0620(3) 0.071(3) Uani 1 1 d G .
H3G H 0.4233 0.6139 0.0834 0.085 Uiso 1 1 calc R U
C4G C 0.3367(5) 0.6325(3) 0.0242(3) 0.087(4) Uani 1 1 d G .
H4G H 0.3791 0.6843 0.0197 0.104 Uiso 1 1 calc R U
C5G C 0.2484(5) 0.5986(4) -0.0070(3) 0.081(3) Uani 1 1 d G .
H5G H 0.2305 0.6271 -0.0329 0.097 Uiso 1 1 calc R U
C6G C 0.1864(4) 0.5227(4) -0.0004(3) 0.067(3) Uani 1 1 d G .
H6G H 0.1260 0.4995 -0.0218 0.080 Uiso 1 1 calc R U

loop_
_atom_site_aniso_label
_atom_site_aniso_U_11
_atom_site_aniso_U_22
_atom_site_aniso_U_33
_atom_site_aniso_U_23
_atom_site_aniso_U_13
_atom_site_aniso_U_12
C1A 0.022(3) 0.018(2) 0.035(3) 0.006(2) 0.016(3) 0.013(2)
C2A 0.023(3) 0.024(3) 0.032(3) 0.002(2) 0.013(3) 0.010(3)
C3A 0.029(4) 0.024(3) 0.037(4) -0.007(3) 0.012(3) 0.006(3)
C4A 0.026(4) 0.018(3) 0.064(5) 0.002(3) 0.026(4) 0.006(3)
C5A 0.035(4) 0.022(3) 0.051(4) 0.011(3) 0.019(3) 0.018(3)
C6A 0.020(3) 0.024(3) 0.035(3) 0.001(2) 0.006(3) 0.014(3)
C7A 0.015(3) 0.019(2) 0.026(3) 0.004(2) 0.009(2) 0.010(2)
C8A 0.024(3) 0.036(3) 0.043(4) 0.002(3) 0.016(3) 0.021(3)
C9A 0.033(4) 0.029(3) 0.058(5) 0.004(3) 0.027(4) 0.018(3)
C10A 0.016(3) 0.044(4) 0.046(4) 0.006(3) 0.017(3) 0.015(3)
C11A 0.014(3) 0.022(3) 0.033(3) 0.005(2) 0.011(3) 0.004(2)
C12A 0.020(3) 0.020(2) 0.033(3) 0.006(2) 0.011(3) 0.011(2)
C13A 0.012(3) 0.014(2) 0.028(3) 0.000(2) 0.005(2) 0.007(2)
C14A 0.021(3) 0.024(3) 0.031(3) 0.005(2) 0.011(3) 0.015(2)
C15A 0.018(3) 0.028(3) 0.033(3) 0.007(3) 0.009(3) 0.014(3)
C16A 0.027(3) 0.026(3) 0.032(3) 0.008(2) 0.011(3) 0.016(3)
C17A 0.027(4) 0.028(3) 0.035(4) 0.005(3) 0.014(3) 0.015(3)
C18A 0.015(3) 0.028(3) 0.028(3) 0.004(2) 0.008(2) 0.014(2)
C19A 0.021(3) 0.019(2) 0.040(3) 0.011(2) 0.016(3) 0.016(2)
C20A 0.025(3) 0.040(3) 0.035(3) 0.015(3) 0.015(3) 0.022(3)
C21A 0.037(4) 0.058(4) 0.044(4) 0.026(4) 0.027(4) 0.033(4)
C22A 0.035(4) 0.052(4) 0.062(5) 0.028(4) 0.037(4) 0.029(4)
C23A 0.020(3) 0.030(3) 0.058(5) 0.010(3) 0.022(3) 0.009(3)
C24A 0.020(3) 0.023(3) 0.041(4) 0.007(3) 0.017(3) 0.009(2)
C25A 0.014(3) 0.017(2) 0.035(3) 0.009(2) 0.014(3) 0.008(2)
C26A 0.020(3) 0.020(3) 0.041(4) 0.003(2) 0.010(3) 0.012(2)
C27A 0.031(4) 0.037(3) 0.038(4) 0.005(3) 0.006(3) 0.022(3)
C28A 0.018(3) 0.043(4) 0.036(4) 0.000(3) 0.008(3) 0.014(3)
C29A 0.024(4) 0.027(3) 0.050(4) -0.002(3) 0.015(3) 0.013(3)
C30A 0.018(3) 0.023(3) 0.042(4) 0.005(3) 0.012(3) 0.012(2)
C31A 0.016(3) 0.018(2) 0.035(3) 0.009(2) 0.015(3) 0.010(2)
C32A 0.025(3) 0.023(3) 0.052(4) 0.019(3) 0.024(3) 0.017(3)
C33A 0.053(5) 0.032(3) 0.067(5) 0.030(3) 0.039(4) 0.034(3)
C34A 0.039(4) 0.037(3) 0.042(4) 0.013(3) 0.016(3) 0.031(3)
C35A 0.020(3) 0.029(3) 0.032(3) 0.000(2) 0.008(3) 0.016(3)
C36A 0.017(3) 0.022(3) 0.036(3) 0.003(2) 0.010(3) 0.012(2)
C37A 0.018(3) 0.018(2) 0.024(3) 0.006(2) 0.009(2) 0.010(2)
C38A 0.020(3) 0.022(3) 0.029(3) 0.006(2) 0.010(3) 0.013(2)
C39A 0.030(4) 0.023(3) 0.027(3) 0.007(2) 0.011(3) 0.017(3)
C40A 0.029(4) 0.018(3) 0.040(4) 0.008(3) 0.010(3) 0.009(3)
C41A 0.017(3) 0.024(3) 0.043(4) 0.007(3) 0.008(3) 0.008(2)
C42A 0.019(3) 0.023(3) 0.036(3) 0.008(2) 0.011(3) 0.012(2)
C43A 0.005(3) 0.013(2) 0.036(3) 0.003(2) 0.006(2) 0.0030(19)
C44A 0.020(3) 0.025(3) 0.030(3) 0.005(2) 0.005(3) 0.014(3)
C45A 0.029(4) 0.028(3) 0.034(4) 0.004(3) -0.003(3) 0.017(3)
C46A 0.031(4) 0.032(3) 0.052(4) 0.007(3) 0.003(3) 0.024(3)
C47A 0.031(4) 0.039(3) 0.049(4) 0.010(3) 0.015(3) 0.028(3)
C48A 0.018(3) 0.030(3) 0.040(4) 0.013(3) 0.015(3) 0.018(3)
C49A 0.015(3) 0.020(2) 0.034(3) 0.008(2) 0.011(2) 0.013(2)
C50A 0.020(3) 0.017(2) 0.033(3) 0.006(2) 0.009(3) 0.010(2)
C51A 0.035(4) 0.028(3) 0.036(3) 0.015(3) 0.018(3) 0.021(3)
C52A 0.031(4) 0.034(3) 0.027(3) 0.007(3) 0.010(3) 0.023(3)
C53A 0.024(4) 0.023(3) 0.036(4) 0.000(3) 0.009(3) 0.006(3)
C54A 0.020(3) 0.024(3) 0.036(3) 0.008(3) 0.014(3) 0.008(2)
C55A 0.011(3) 0.024(2) 0.026(3) 0.004(2) 0.004(2) 0.012(2)
C56A 0.021(3) 0.027(3) 0.027(3) 0.010(2) 0.013(3) 0.017(2)
C57A 0.019(3) 0.022(3) 0.036(3) 0.012(2) 0.011(3) 0.012(2)
C58A 0.024(3) 0.022(3) 0.033(3) 0.005(2) 0.006(3) 0.015(3)
C59A 0.030(4) 0.027(3) 0.029(3) 0.005(2) 0.013(3) 0.019(3)
C60A 0.022(3) 0.023(3) 0.029(3) 0.005(2) 0.011(3) 0.015(2)
C61A 0.019(3) 0.019(2) 0.026(3) 0.002(2) 0.008(2) 0.013(2)
C62A 0.017(3) 0.028(3) 0.024(3) 0.002(2) 0.007(2) 0.016(2)
C63A 0.017(3) 0.021(3) 0.039(3) 0.004(2) 0.012(3) 0.013(2)
C64A 0.022(3) 0.026(3) 0.035(3) 0.005(2) 0.016(3) 0.013(3)
C65A 0.032(4) 0.026(3) 0.040(4) 0.015(3) 0.022(3) 0.018(3)
C66A 0.021(3) 0.023(3) 0.035(3) 0.007(2) 0.012(3) 0.015(2)
C67A 0.016(3) 0.023(2) 0.027(3) 0.008(2) 0.013(2) 0.013(2)
C68A 0.020(3) 0.024(3) 0.036(3) 0.009(2) 0.016(3) 0.014(2)
C69A 0.015(3) 0.033(3) 0.033(3) 0.008(3) 0.009(3) 0.014(3)
C70A 0.030(4) 0.034(3) 0.048(4) 0.022(3) 0.024(3) 0.026(3)
C71A 0.031(4) 0.022(3) 0.042(4) 0.013(3) 0.022(3) 0.019(3)
C72A 0.023(3) 0.024(3) 0.031(3) 0.007(2) 0.012(3) 0.016(2)
P1A 0.0143(7) 0.0155(6) 0.0272(8) 0.0029(5) 0.0077(6) 0.0094(6)
P2A 0.0165(8) 0.0175(6) 0.0351(8) 0.0086(6) 0.0145(7) 0.0114(6)
P3A 0.0153(7) 0.0207(6) 0.0245(7) 0.0057(6) 0.0091(6) 0.0119(6)
P4A 0.0145(7) 0.0162(6) 0.0302(8) 0.0058(6) 0.0092(6) 0.0100(6)
Ru1A 0.0290(3) 0.0340(3) 0.0343(3) 0.0030(2) 0.0094(2) 0.0196(2)
C1B 0.019(3) 0.018(2) 0.022(3) 0.006(2) 0.008(2) 0.013(2)
C2B 0.029(3) 0.019(2) 0.048(4) 0.015(3) 0.021(3) 0.018(3)
C3B 0.035(4) 0.026(3) 0.047(4) 0.016(3) 0.022(3) 0.022(3)
C4B 0.040(4) 0.029(3) 0.036(3) 0.014(3) 0.016(3) 0.028(3)
C5B 0.029(3) 0.038(3) 0.031(3) 0.011(3) 0.014(3) 0.028(3)
C6B 0.016(3) 0.022(2) 0.025(3) 0.006(2) 0.011(2) 0.011(2)
C7B 0.013(3) 0.014(2) 0.026(3) 0.003(2) 0.009(2) 0.007(2)
C8B 0.015(3) 0.019(2) 0.033(3) 0.007(2) 0.008(3) 0.007(2)
C9B 0.021(3) 0.026(3) 0.030(3) 0.006(2) 0.013(3) 0.010(2)
C10B 0.018(3) 0.024(3) 0.040(4) 0.003(3) 0.016(3) 0.010(2)
C11B 0.013(3) 0.023(3) 0.040(4) 0.002(3) 0.009(3) 0.007(2)
C12B 0.014(3) 0.023(3) 0.021(3) 0.000(2) 0.003(2) 0.009(2)
C13B 0.013(3) 0.018(2) 0.025(3) 0.006(2) 0.010(2) 0.010(2)
C14B 0.018(3) 0.016(2) 0.034(3) 0.006(2) 0.012(3) 0.011(2)
C15B 0.017(3) 0.023(3) 0.030(3) -0.001(2) 0.008(3) 0.011(2)
C16B 0.019(3) 0.030(3) 0.020(3) 0.000(2) 0.005(2) 0.012(3)
C17B 0.044(4) 0.032(3) 0.027(3) 0.007(3) 0.004(3) 0.026(3)
C18B 0.042(4) 0.021(3) 0.026(3) 0.001(2) 0.004(3) 0.021(3)
C19B 0.012(3) 0.021(2) 0.024(3) 0.006(2) 0.010(2) 0.010(2)
C20B 0.022(3) 0.025(3) 0.027(3) 0.009(2) 0.012(3) 0.017(2)
C21B 0.019(3) 0.030(3) 0.036(3) 0.011(3) 0.013(3) 0.014(3)
C22B 0.022(3) 0.035(3) 0.042(4) 0.005(3) 0.018(3) 0.018(3)
C23B 0.023(4) 0.032(3) 0.066(5) 0.012(3) 0.028(3) 0.020(3)
C24B 0.024(3) 0.025(3) 0.057(4) 0.017(3) 0.024(3) 0.018(3)
C25B 0.019(3) 0.016(2) 0.023(3) 0.008(2) 0.009(2) 0.012(2)
C26B 0.014(3) 0.022(3) 0.035(3) 0.012(2) 0.010(3) 0.012(2)
C27B 0.024(3) 0.022(3) 0.035(3) 0.009(2) 0.006(3) 0.015(3)
C28B 0.030(4) 0.025(3) 0.023(3) 0.007(2) 0.006(3) 0.015(3)
C29B 0.029(4) 0.041(3) 0.031(3) 0.012(3) 0.016(3) 0.024(3)
C30B 0.023(3) 0.033(3) 0.027(3) 0.008(2) 0.009(3) 0.022(3)
C31B 0.015(3) 0.019(2) 0.033(3) 0.011(2) 0.013(2) 0.013(2)
C32B 0.023(3) 0.021(3) 0.037(3) 0.011(2) 0.014(3) 0.014(2)
C33B 0.033(4) 0.027(3) 0.029(3) 0.007(2) 0.010(3) 0.018(3)
C34B 0.016(3) 0.019(2) 0.040(4) 0.002(2) 0.003(3) 0.011(2)
C35B 0.028(3) 0.023(3) 0.036(3) 0.015(3) 0.013(3) 0.016(3)
C36B 0.017(3) 0.021(2) 0.033(3) 0.010(2) 0.014(3) 0.010(2)
C37B 0.015(3) 0.017(2) 0.028(3) 0.006(2) 0.010(2) 0.011(2)
C38B 0.015(3) 0.026(3) 0.025(3) 0.003(2) 0.010(3) 0.004(2)
C39B 0.021(3) 0.031(3) 0.032(3) -0.001(3) 0.010(3) 0.006(3)
C40B 0.026(3) 0.039(3) 0.025(3) 0.005(3) 0.011(3) 0.021(3)
C41B 0.039(4) 0.038(3) 0.042(4) 0.023(3) 0.031(3) 0.030(3)
C42B 0.026(3) 0.021(3) 0.044(4) 0.010(3) 0.021(3) 0.014(3)
C43B 0.009(3) 0.016(2) 0.031(3) 0.001(2) 0.006(2) 0.007(2)
C44B 0.020(3) 0.022(3) 0.030(3) 0.008(2) 0.011(3) 0.015(2)
C45B 0.030(3) 0.014(2) 0.041(4) 0.010(2) 0.018(3) 0.013(2)
C46B 0.019(3) 0.017(2) 0.046(4) 0.006(3) 0.008(3) 0.007(2)
C47B 0.022(4) 0.024(3) 0.079(6) 0.011(3) 0.024(4) 0.012(3)
C48B 0.024(3) 0.020(3) 0.075(5) 0.009(3) 0.026(4) 0.013(3)
C49B 0.036(4) 0.031(3) 0.034(3) 0.017(3) 0.024(3) 0.026(3)
C50B 0.017(3) 0.039(3) 0.035(3) 0.009(3) 0.013(3) 0.017(3)
C51B 0.020(4) 0.060(4) 0.036(4) 0.017(3) 0.013(3) 0.025(3)
C52B 0.027(4) 0.056(4) 0.052(4) 0.033(4) 0.024(3) 0.033(3)
C53B 0.031(4) 0.036(3) 0.051(4) 0.019(3) 0.025(3) 0.028(3)
C54B 0.019(3) 0.020(2) 0.029(3) 0.009(2) 0.011(3) 0.010(2)
C55B 0.032(3) 0.024(3) 0.022(3) 0.006(2) 0.010(3) 0.020(3)
C56B 0.023(3) 0.026(3) 0.029(3) 0.008(2) 0.013(3) 0.013(3)
C57B 0.032(4) 0.043(4) 0.045(4) 0.018(3) 0.024(3) 0.028(3)
C58B 0.049(5) 0.044(4) 0.048(4) 0.012(3) 0.027(4) 0.035(4)
C59B 0.051(5) 0.036(3) 0.033(4) -0.002(3) 0.013(3) 0.028(4)
C60B 0.037(4) 0.033(3) 0.034(4) 0.002(3) 0.006(3) 0.026(3)
C61B 0.016(3) 0.017(2) 0.027(3) 0.002(2) 0.004(2) 0.008(2)
C62B 0.031(4) 0.030(3) 0.029(3) 0.005(3) 0.012(3) 0.020(3)
C63B 0.037(4) 0.037(3) 0.042(4) 0.017(3) 0.022(3) 0.023(3)
C64B 0.038(4) 0.032(3) 0.036(4) 0.012(3) 0.013(3) 0.022(3)
C65B 0.025(3) 0.028(3) 0.033(3) 0.004(3) 0.005(3) 0.018(3)
C66B 0.019(3) 0.026(3) 0.024(3) 0.005(2) 0.006(2) 0.015(2)
C67B 0.023(3) 0.027(3) 0.026(3) -0.002(2) 0.003(3) 0.014(3)
C68B 0.023(4) 0.030(3) 0.042(4) 0.009(3) 0.004(3) 0.011(3)
C69B 0.029(4) 0.028(3) 0.055(5) 0.007(3) 0.017(4) 0.003(3)
C70B 0.021(4) 0.041(4) 0.047(4) -0.008(3) 0.003(3) 0.006(3)
C71B 0.025(4) 0.054(4) 0.031(4) -0.005(3) -0.002(3) 0.021(3)
C72B 0.029(4) 0.035(3) 0.025(3) -0.002(3) 0.007(3) 0.020(3)
P1B 0.0120(7) 0.0146(6) 0.0224(7) 0.0043(5) 0.0065(6) 0.0084(5)
P2B 0.0167(7) 0.0157(6) 0.0231(7) 0.0075(5) 0.0118(6) 0.0107(5)
P3B 0.0107(7) 0.0144(6) 0.0268(7) 0.0030(5) 0.0085(6) 0.0076(5)
P4B 0.0183(8) 0.0183(6) 0.0237(7) 0.0026(6) 0.0048(6) 0.0107(6)
Ru1B 0.0236(3) 0.0199(2) 0.0233(2) 0.00599(17) 0.0115(2) 0.01519(19)
C1D 0.034(4) 0.029(3) 0.034(4) 0.008(3) 0.018(3) 0.016(3)
C2D 0.027(4) 0.021(3) 0.049(4) 0.007(3) 0.021(3) 0.011(3)
C3D 0.027(4) 0.032(3) 0.052(4) 0.006(3) 0.018(3) 0.018(3)
C4D 0.034(4) 0.033(3) 0.076(5) 0.018(3) 0.037(4) 0.025(3)
C5D 0.042(4) 0.022(3) 0.063(5) 0.005(3) 0.033(4) 0.017(3)
C6D 0.039(4) 0.029(3) 0.042(4) 0.005(3) 0.023(3) 0.015(3)
C7D 0.022(3) 0.031(3) 0.050(4) 0.008(3) 0.015(3) 0.016(3)
C8D 0.041(4) 0.053(4) 0.062(5) 0.030(4) 0.026(4) 0.037(4)
C9D 0.025(4) 0.030(3) 0.074(6) 0.012(3) 0.013(4) 0.018(3)
C10D 0.024(4) 0.030(3) 0.073(5) 0.007(3) 0.026(4) 0.014(3)
C11D 0.030(4) 0.036(3) 0.049(4) 0.012(3) 0.022(3) 0.015(3)
C12D 0.043(4) 0.042(4) 0.045(4) 0.014(3) 0.020(4) 0.032(4)
C13D 0.026(4) 0.037(3) 0.039(4) 0.011(3) 0.012(3) 0.019(3)
C14D 0.029(4) 0.033(3) 0.048(4) 0.014(3) 0.021(3) 0.018(3)
C15D 0.046(4) 0.031(3) 0.052(4) 0.015(3) 0.025(4) 0.028(3)
C16D 0.030(4) 0.019(3) 0.069(5) 0.016(3) 0.024(4) 0.015(3)
C17D 0.037(4) 0.043(4) 0.051(4) 0.026(3) 0.030(4) 0.028(3)
C18D 0.044(5) 0.041(4) 0.047(4) 0.015(3) 0.027(4) 0.025(4)
P1D 0.0342(10) 0.0341(8) 0.0421(10) 0.0103(8) 0.0169(9) 0.0205(8)
C1E 0.085(8) 0.060(6) 0.067(7) 0.037(5) 0.020(6) 0.025(6)
C2E 0.075(7) 0.045(5) 0.070(6) 0.018(4) 0.014(5) 0.038(5)
C3E 0.062(6) 0.036(4) 0.101(8) 0.018(5) 0.028(6) 0.030(4)
C4E 0.084(7) 0.060(5) 0.084(7) 0.033(5) 0.045(6) 0.058(6)
C5E 0.060(6) 0.071(6) 0.059(6) 0.018(5) 0.013(5) 0.044(5)
C6E 0.055(6) 0.082(7) 0.081(7) 0.041(6) 0.028(6) 0.036(6)
C1F 0.035(5) 0.041(4) 0.065(5) -0.006(4) 0.002(4) 0.019(4)
C2F 0.044(5) 0.037(4) 0.041(4) 0.003(3) 0.011(4) 0.024(3)
C3F 0.032(4) 0.050(4) 0.064(5) 0.008(4) 0.018(4) 0.025(4)
C1G 0.062(6) 0.051(5) 0.066(6) 0.008(4) 0.022(5) 0.031(5)
C2G 0.053(6) 0.071(6) 0.048(5) 0.020(4) 0.023(4) 0.033(5)
C3G 0.068(7) 0.069(6) 0.072(7) 0.005(5) 0.041(6) 0.027(5)
C4G 0.122(10) 0.051(5) 0.133(10) 0.033(6) 0.105(9) 0.048(6)
C5G 0.126(10) 0.092(8) 0.106(9) 0.051(7) 0.078(8) 0.092(8)
C6G 0.086(8) 0.073(6) 0.069(6) 0.015(5) 0.034(6) 0.059(6)

loop_
_atom_type_symbol
_atom_type_description
_atom_type_scat_dispersion_real
_atom_type_scat_dispersion_imag
_atom_type_scat_source
C C 0.0033 0.0016 'International Tables Vol C Tables 4.2.6.8 and 6.1.1.4'
H H 0.0000 0.0000 'International Tables Vol C Tables 4.2.6.8 and 6.1.1.4'
P P 0.1023 0.0942 'International Tables Vol C Tables 4.2.6.8 and 6.1.1.4'
Ru Ru -1.2594 0.8363 'International Tables Vol C Tables 4.2.6.8 and 6.1.1.4'

loop_
_geom_angle_atom_site_label_1
_geom_angle_atom_site_label_2
_geom_angle_atom_site_label_3
_geom_angle
_geom_angle_site_symmetry_1
_geom_angle_site_symmetry_3
C6A C1A C2A 119.1(5) . .
C6A C1A P1A 122.7(5) . .
C2A C1A P1A 118.2(4) . .
C1A C2A C3A 121.4(6) . .
C4A C3A C2A 119.3(6) . .
C3A C4A C5A 120.2(6) . .
C4A C5A C6A 120.2(6) . .
C1A C6A C5A 119.8(6) . .
C8A C7A C12A 118.2(5) . .
C8A C7A P1A 123.4(4) . .
C12A C7A P1A 118.3(4) . .
C7A C8A C9A 120.1(6) . .
C8A C9A C10A 120.4(5) . .
C11A C10A C9A 119.4(5) . .
C12A C11A C10A 120.1(5) . .
C11A C12A C7A 121.8(5) . .
C14A C13A C18A 117.8(5) . .
C14A C13A P1A 123.7(4) . .
C18A C13A P1A 118.4(4) . .
C15A C14A C13A 121.4(5) . .
C14A C15A C16A 119.7(5) . .
C17A C16A C15A 119.3(6) . .
C18A C17A C16A 120.5(6) . .
C17A C18A C13A 121.2(5) . .
C20A C19A C24A 118.3(5) . .
C20A C19A P2A 119.2(5) . .
C24A C19A P2A 122.5(4) . .
C19A C20A C21A 121.8(6) . .
C22A C21A C20A 119.5(7) . .
C23A C22A C21A 120.2(6) . .
C22A C23A C24A 120.2(7) . .
C23A C24A C19A 120.0(6) . .
C26A C25A C30A 117.2(6) . .
C26A C25A P2A 118.8(4) . .
C30A C25A P2A 123.9(4) . .
C27A C26A C25A 121.8(5) . .
C26A C27A C28A 120.4(6) . .
C27A C28A C29A 119.0(6) . .
C30A C29A C28A 120.2(6) . .
C29A C30A C25A 121.5(6) . .
C32A C31A C36A 117.9(5) . .
C32A C31A P2A 124.1(4) . .
C36A C31A P2A 117.9(4) . .
C31A C32A C33A 121.6(5) . .
C34A C33A C32A 118.9(6) . .
C35A C34A C33A 120.3(5) . .
C34A C35A C36A 120.2(5) . .
C35A C36A C31A 120.9(5) . .
C42A C37A C38A 118.7(5) . .
C42A C37A P4A 123.7(4) . .
C38A C37A P4A 117.5(4) . .
C39A C38A C37A 120.7(5) . .
C40A C39A C38A 120.2(5) . .
C39A C40A C41A 119.8(5) . .
C40A C41A C42A 120.6(6) . .
C37A C42A C41A 120.1(5) . .
C48A C43A C44A 119.3(5) . .
C48A C43A P4A 122.9(4) . .
C44A C43A P4A 117.8(4) . .
C45A C44A C43A 120.5(6) . .
C44A C45A C46A 120.1(6) . .
C47A C46A C45A 120.2(6) . .
C46A C47A C48A 120.3(6) . .
C43A C48A C47A 119.7(6) . .
C50A C49A C54A 117.8(5) . .
C50A C49A P4A 124.0(4) . .
C54A C49A P4A 118.2(4) . .
C51A C50A C49A 121.6(5) . .
C50A C51A C52A 119.8(5) . .
C53A C52A C51A 119.7(6) . .
C52A C53A C54A 120.4(6) . .
C53A C54A C49A 120.8(5) . .
C60A C55A C56A 117.9(5) . .
C60A C55A P3A 124.1(4) . .
C56A C55A P3A 118.0(4) . .
C57A C56A C55A 121.0(5) . .
C58A C57A C56A 120.1(5) . .
C59A C58A C57A 119.8(6) . .
C58A C59A C60A 120.0(5) . .
C55A C60A C59A 121.3(5) . .
C66A C61A C62A 118.4(5) . .
C66A C61A P3A 123.8(4) . .
C62A C61A P3A 117.7(4) . .
C63A C62A C61A 120.2(5) . .
C64A C63A C62A 120.7(5) . .
C63A C64A C65A 119.5(5) . .
C64A C65A C66A 119.9(5) . .
C61A C66A C65A 121.3(5) . .
C68A C67A C72A 117.0(5) . .
C68A C67A P3A 123.6(4) . .
C72A C67A P3A 119.3(4) . .
C69A C68A C67A 121.4(5) . .
C70A C69A C68A 119.9(6) . .
C69A C70A C71A 119.9(5) . .
C72A C71A C70A 119.4(5) . .
C71A C72A C67A 122.4(6) . .
C7A P1A C13A 97.9(2) . .
C7A P1A C1A 99.1(2) . .
C13A P1A C1A 98.2(2) . .
C7A P1A Ru1A 118.35(17) . .
C13A P1A Ru1A 121.31(16) . .
C1A P1A Ru1A 117.56(19) . .
C19A P2A C25A 99.3(3) . .
C19A P2A C31A 98.5(2) . .
C25A P2A C31A 98.7(2) . .
C19A P2A Ru1A 116.22(18) . .
C25A P2A Ru1A 122.69(17) . .
C31A P2A Ru1A 117.14(19) . .
C67A P3A C55A 98.5(2) . .
C67A P3A C61A 97.9(2) . .
C55A P3A C61A 97.9(2) . .
C67A P3A Ru1A 118.41(18) . .
C55A P3A Ru1A 121.02(18) . .
C61A P3A Ru1A 118.41(19) . .
C49A P4A C37A 98.0(2) . .
C49A P4A C43A 98.2(2) . .
C37A P4A C43A 98.6(2) . .
C49A P4A Ru1A 121.28(18) . .
C37A P4A Ru1A 119.12(17) . .
C43A P4A Ru1A 117.04(17) . .
P3A Ru1A P2A 114.77(5) . .
P3A Ru1A P4A 110.28(6) . .
P2A Ru1A P4A 107.56(5) . .
P3A Ru1A P1A 110.75(5) . .
P2A Ru1A P1A 106.85(5) . .
P4A Ru1A P1A 106.21(5) . .
C6B C1B C2B 118.3(5) . .
C6B C1B P1B 119.5(4) . .
C2B C1B P1B 122.1(4) . .
C3B C2B C1B 120.1(5) . .
C4B C3B C2B 121.3(5) . .
C3B C4B C5B 118.4(5) . .
C4B C5B C6B 121.0(5) . .
C1B C6B C5B 120.9(5) . .
C12B C7B C8B 117.8(5) . .
C12B C7B P1B 124.1(4) . .
C8B C7B P1B 118.1(4) . .
C9B C8B C7B 120.7(5) . .
C10B C9B C8B 121.1(6) . .
C11B C10B C9B 119.7(5) . .
C10B C11B C12B 120.1(6) . .
C7B C12B C11B 120.6(5) . .
C18B C13B C14B 118.0(5) . .
C18B C13B P1B 116.7(4) . .
C14B C13B P1B 125.3(4) . .
C15B C14B C13B 121.0(5) . .
C16B C15B C14B 120.4(5) . .
C15B C16B C17B 119.3(6) . .
C16B C17B C18B 120.1(5) . .
C13B C18B C17B 121.2(5) . .
C20B C19B C24B 118.0(5) . .
C20B C19B P2B 119.6(4) . .
C24B C19B P2B 122.3(4) . .
C19B C20B C21B 121.6(5) . .
C22B C21B C20B 119.4(5) . .
C23B C22B C21B 119.8(5) . .
C22B C23B C24B 120.9(5) . .
C23B C24B C19B 120.3(5) . .
C26B C25B C30B 117.0(5) . .
C26B C25B P2B 125.6(4) . .
C30B C25B P2B 117.4(4) . .
C27B C26B C25B 122.0(5) . .
C28B C27B C26B 119.9(5) . .
C29B C28B C27B 119.3(5) . .
C28B C29B C30B 120.9(5) . .
C29B C30B C25B 120.9(5) . .
C32B C31B C36B 117.1(5) . .
C32B C31B P2B 118.9(4) . .
C36B C31B P2B 124.0(4) . .
C33B C32B C31B 122.6(5) . .
C32B C33B C34B 118.7(6) . .
C35B C34B C33B 120.1(5) . .
C36B C35B C34B 120.3(5) . .
C35B C36B C31B 121.3(5) . .
C42B C37B C38B 117.3(5) . .
C42B C37B P3B 125.5(4) . .
C38B C37B P3B 117.2(4) . .
C39B C38B C37B 121.3(5) . .
C38B C39B C40B 120.5(6) . .
C39B C40B C41B 119.2(6) . .
C42B C41B C40B 120.1(5) . .
C41B C42B C37B 121.5(6) . .
C44B C43B C48B 117.0(5) . .
C44B C43B P3B 122.4(4) . .
C48B C43B P3B 120.6(4) . .
C43B C44B C45B 121.9(5) . .
C46B C45B C44B 120.5(5) . .
C45B C46B C47B 119.0(5) . .
C48B C47B C46B 120.0(6) . .
C47B C48B C43B 121.5(5) . .
C50B C49B C54B 118.4(5) . .
C50B C49B P3B 117.4(4) . .
C54B C49B P3B 124.2(5) . .
C49B C50B C51B 121.4(6) . .
C52B C51B C50B 119.2(6) . .
C53B C52B C51B 120.2(5) . .
C52B C53B C54B 119.6(6) . .
C49B C54B C53B 121.1(6) . .
C60B C55B C56B 119.0(5) . .
C60B C55B P4B 124.8(5) . .
C56B C55B P4B 116.2(4) . .
C55B C56B C57B 120.1(6) . .
C58B C57B C56B 120.0(6) . .
C57B C58B C59B 120.4(6) . .
C58B C59B C60B 120.5(6) . .
C55B C60B C59B 119.8(6) . .
C62B C61B C66B 118.2(5) . .
C62B C61B P4B 122.7(4) . .
C66B C61B P4B 119.0(4) . .
C63B C62B C61B 121.4(5) . .
C62B C63B C64B 119.5(6) . .
C65B C64B C63B 119.6(6) . .
C66B C65B C64B 120.8(5) . .
C65B C66B C61B 120.5(5) . .
C72B C67B C68B 116.9(6) . .
C72B C67B P4B 124.3(5) . .
C68B C67B P4B 118.8(5) . .
C69B C68B C67B 121.2(6) . .
C68B C69B C70B 120.1(6) . .
C71B C70B C69B 120.1(7) . .
C70B C71B C72B 120.4(7) . .
C71B C72B C67B 121.3(6) . .
C7B P1B C1B 97.9(2) . .
C7B P1B C13B 97.9(2) . .
C1B P1B C13B 98.0(2) . .
C7B P1B Ru1B 119.60(16) . .
C1B P1B Ru1B 118.52(18) . .
C13B P1B Ru1B 120.19(16) . .
C31B P2B C19B 98.1(2) . .
C31B P2B C25B 99.0(2) . .
C19B P2B C25B 98.1(2) . .
C31B P2B Ru1B 114.52(17) . .
C19B P2B Ru1B 123.15(17) . .
C25B P2B Ru1B 119.33(16) . .
C49B P3B C37B 99.7(2) . .
C49B P3B C43B 96.2(3) . .
C37B P3B C43B 99.8(2) . .
C49B P3B Ru1B 113.07(18) . .
C37B P3B Ru1B 124.17(17) . .
C43B P3B Ru1B 118.91(17) . .
C61B P4B C67B 99.2(3) . .
C61B P4B C55B 98.8(2) . .
C67B P4B C55B 98.8(3) . .
C61B P4B Ru1B 119.54(19) . .
C67B P4B Ru1B 112.8(2) . .
C55B P4B Ru1B 123.40(19) . .
P4B Ru1B P3B 123.84(6) . .
P4B Ru1B P2B 107.62(5) . .
P3B Ru1B P2B 106.91(5) . .
P4B Ru1B P1B 106.24(5) . .
P3B Ru1B P1B 106.67(5) . .
P2B Ru1B P1B 103.92(5) . .
C2D C1D C6D 117.9(6) . .
C2D C1D P1D 125.6(5) . .
C6D C1D P1D 116.5(5) . .
C3D C2D C1D 121.7(6) . .
C2D C3D C4D 119.0(7) . .
C5D C4D C3D 119.7(6) . .
C6D C5D C4D 120.9(6) . .
C5D C6D C1D 120.8(7) . .
C12D C7D C8D 119.0(6) . .
C12D C7D P1D 125.0(5) . .
C8D C7D P1D 116.0(5) . .
C9D C8D C7D 120.4(7) . .
C10D C9D C8D 119.4(6) . .
C9D C10D C11D 121.1(6) . .
C10D C11D C12D 120.2(7) . .
C11D C12D C7D 119.5(6) . .
C14D C13D C18D 117.6(6) . .
C14D C13D P1D 125.9(5) . .
C18D C13D P1D 116.5(5) . .
C13D C14D C15D 121.5(6) . .
C14D C15D C16D 119.2(6) . .
C17D C16D C15D 119.5(6) . .
C18D C17D C16D 121.0(6) . .
C17D C18D C13D 121.1(6) . .
C7D P1D C13D 101.8(3) . .
C7D P1D C1D 102.1(3) . .
C13D P1D C1D 101.2(3) . .
C2E C1E C6E 119.7(10) . .
C1E C2E C3E 120.4(10) . .
C4E C3E C2E 118.5(9) . .
C3E C4E C5E 122.1(9) . .
C6E C5E C4E 117.9(10) . .
C5E C6E C1E 121.4(10) . .
C3F C1F C2F 118.7(7) 2_655 .
C3F C2F C1F 120.2(7) . .
C2F C3F C1F 121.1(7) . 2_655
C2G C1G C6G 120.0 . .
C1G C2G C3G 120.0 . .
C2G C3G C4G 120.0 . .
C5G C4G C3G 120.0 . .
C6G C5G C4G 120.0 . .
C5G C6G C1G 120.0 . .

loop_
_geom_bond_atom_site_label_1
_geom_bond_atom_site_label_2
_geom_bond_distance
_geom_bond_site_symmetry_2
C1A C6A 1.374(8) .
C1A C2A 1.373(8) .
C1A P1A 1.861(5) .
C2A C3A 1.392(8) .
C3A C4A 1.371(10) .
C4A C5A 1.369(10) .
C5A C6A 1.406(8) .
C7A C8A 1.395(7) .
C7A C12A 1.405(7) .
C7A P1A 1.841(5) .
C8A C9A 1.399(8) .
C9A C10A 1.404(9) .
C10A C11A 1.381(8) .
C11A C12A 1.380(8) .
C13A C14A 1.392(8) .
C13A C18A 1.392(7) .
C13A P1A 1.858(6) .
C14A C15A 1.386(8) .
C15A C16A 1.391(8) .
C16A C17A 1.385(9) .
C17A C18A 1.375(8) .
C19A C20A 1.377(8) .
C19A C24A 1.410(9) .
C19A P2A 1.851(5) .
C20A C21A 1.391(8) .
C21A C22A 1.385(11) .
C22A C23A 1.379(10) .
C23A C24A 1.399(8) .
C25A C26A 1.396(8) .
C25A C30A 1.397(7) .
C25A P2A 1.852(6) .
C26A C27A 1.382(9) .
C27A C28A 1.382(9) .
C28A C29A 1.398(9) .
C29A C30A 1.384(9) .
C31A C32A 1.379(7) .
C31A C36A 1.403(7) .
C31A P2A 1.853(5) .
C32A C33A 1.398(7) .
C33A C34A 1.389(9) .
C34A C35A 1.374(9) .
C35A C36A 1.380(7) .
C37A C42A 1.390(8) .
C37A C38A 1.400(7) .
C37A P4A 1.858(5) .
C38A C39A 1.385(8) .
C39A C40A 1.377(9) .
C40A C41A 1.382(8) .
C41A C42A 1.393(8) .
C43A C48A 1.389(7) .
C43A C44A 1.391(8) .
C43A P4A 1.860(5) .
C44A C45A 1.385(8) .
C45A C46A 1.386(9) .
C46A C47A 1.365(10) .
C47A C48A 1.409(8) .
C49A C50A 1.393(7) .
C49A C54A 1.400(8) .
C49A P4A 1.851(6) .
C50A C51A 1.385(8) .
C51A C52A 1.392(9) .
C52A C53A 1.378(8) .
C53A C54A 1.392(9) .
C55A C60A 1.394(7) .
C55A C56A 1.406(7) .
C55A P3A 1.859(6) .
C56A C57A 1.396(8) .
C57A C58A 1.390(8) .
C58A C59A 1.388(8) .
C59A C60A 1.400(8) .
C61A C66A 1.383(8) .
C61A C62A 1.405(7) .
C61A P3A 1.863(5) .
C62A C63A 1.390(7) .
C63A C64A 1.380(8) .
C64A C65A 1.388(8) .
C65A C66A 1.393(8) .
C67A C68A 1.400(8) .
C67A C72A 1.401(7) .
C67A P3A 1.853(5) .
C68A C69A 1.394(8) .
C69A C70A 1.382(8) .
C70A C71A 1.398(9) .
C71A C72A 1.374(7) .
P1A Ru1A 2.3806(14) .
P2A Ru1A 2.3618(16) .
P3A Ru1A 2.3494(16) .
P4A Ru1A 2.3765(15) .
C1B C6B 1.387(7) .
C1B C2B 1.401(7) .
C1B P1B 1.858(5) .
C2B C3B 1.397(7) .
C3B C4B 1.379(9) .
C4B C5B 1.389(8) .
C5B C6B 1.390(7) .
C7B C12B 1.398(8) .
C7B C8B 1.401(8) .
C7B P1B 1.855(5) .
C8B C9B 1.377(8) .
C9B C10B 1.375(9) .
C10B C11B 1.373(9) .
C11B C12B 1.405(8) .
C13B C18B 1.387(7) .
C13B C14B 1.393(7) .
C13B P1B 1.866(6) .
C14B C15B 1.389(8) .
C15B C16B 1.380(8) .
C16B C17B 1.386(8) .
C17B C18B 1.391(8) .
C19B C20B 1.378(7) .
C19B C24B 1.416(7) .
C19B P2B 1.856(5) .
C20B C21B 1.395(8) .
C21B C22B 1.395(8) .
C22B C23B 1.372(9) .
C23B C24B 1.381(8) .
C25B C26B 1.398(7) .
C25B C30B 1.399(7) .
C25B P2B 1.858(5) .
C26B C27B 1.387(8) .
C27B C28B 1.382(8) .
C28B C29B 1.381(8) .
C29B C30B 1.388(8) .
C31B C32B 1.399(8) .
C31B C36B 1.406(7) .
C31B P2B 1.844(5) .
C32B C33B 1.387(8) .
C33B C34B 1.399(8) .
C34B C35B 1.388(9) .
C35B C36B 1.385(8) .
C37B C42B 1.396(7) .
C37B C38B 1.397(7) .
C37B P3B 1.851(6) .
C38B C39B 1.378(8) .
C39B C40B 1.383(8) .
C40B C41B 1.385(9) .
C41B C42B 1.381(9) .
C43B C44B 1.380(7) .
C43B C48B 1.412(8) .
C43B P3B 1.853(5) .
C44B C45B 1.386(7) .
C45B C46B 1.381(8) .
C46B C47B 1.393(8) .
C47B C48B 1.383(8) .
C49B C50B 1.389(9) .
C49B C54B 1.390(7) .
C49B P3B 1.850(6) .
C50B C51B 1.399(8) .
C51B C52B 1.398(9) .
C52B C53B 1.383(10) .
C53B C54B 1.402(8) .
C55B C60B 1.379(8) .
C55B C56B 1.397(8) .
C55B P4B 1.861(5) .
C56B C57B 1.403(8) .
C57B C58B 1.346(10) .
C58B C59B 1.381(10) .
C59B C60B 1.391(9) .
C61B C62B 1.391(8) .
C61B C66B 1.401(7) .
C61B P4B 1.842(5) .
C62B C63B 1.386(8) .
C63B C64B 1.391(9) .
C64B C65B 1.383(9) .
C65B C66B 1.379(8) .
C67B C72B 1.392(8) .
C67B C68B 1.404(8) .
C67B P4B 1.849(6) .
C68B C69B 1.375(9) .
C69B C70B 1.384(11) .
C70B C71B 1.350(10) .
C71B C72B 1.389(9) .
P1B Ru1B 2.4516(14) .
P2B Ru1B 2.4364(13) .
P3B Ru1B 2.3560(14) .
P4B Ru1B 2.2918(16) .
C1D C2D 1.400(10) .
C1D C6D 1.401(9) .
C1D P1D 1.856(7) .
C2D C3D 1.395(9) .
C3D C4D 1.399(9) .
C4D C5D 1.387(11) .
C5D C6D 1.377(10) .
C7D C12D 1.392(9) .
C7D C8D 1.398(9) .
C7D P1D 1.848(6) .
C8D C9D 1.386(10) .
C9D C10D 1.366(11) .
C10D C11D 1.369(10) .
C11D C12D 1.389(9) .
C13D C14D 1.386(9) .
C13D C18D 1.403(9) .
C13D P1D 1.855(7) .
C14D C15D 1.393(9) .
C15D C16D 1.396(9) .
C16D C17D 1.374(9) .
C17D C18D 1.369(10) .
C1E C2E 1.377(14) .
C1E C6E 1.387(14) .
C2E C3E 1.388(13) .
C3E C4E 1.381(13) .
C4E C5E 1.392(13) .
C5E C6E 1.369(13) .
C1F C3F 1.379(10) 2_655
C1F C2F 1.396(10) .
C2F C3F 1.361(10) .
C3F C1F 1.379(10) 2_655
C1G C2G 1.3900 .
C1G C6G 1.3900 .
C2G C3G 1.3900 .
C3G C4G 1.3900 .
C4G C5G 1.3900 .
C5G C6G 1.3900 .

loop_
_geom_torsion_atom_site_label_1
_geom_torsion_atom_site_label_2
_geom_torsion_atom_site_label_3
_geom_torsion_atom_site_label_4
_geom_torsion
_geom_torsion_site_symmetry_1
_geom_torsion_site_symmetry_4
C6A C1A C2A C3A -0.6(8) . .
P1A C1A C2A C3A -179.7(5) . .
C1A C2A C3A C4A -0.4(9) . .
C2A C3A C4A C5A 0.0(9) . .
C3A C4A C5A C6A 1.4(9) . .
C2A C1A C6A C5A 1.9(8) . .
P1A C1A C6A C5A -179.0(4) . .
C4A C5A C6A C1A -2.3(9) . .
C12A C7A C8A C9A -0.1(9) . .
P1A C7A C8A C9A 177.6(5) . .
C7A C8A C9A C10A -1.5(11) . .
C8A C9A C10A C11A 2.1(11) . .
C9A C10A C11A C12A -1.1(10) . .
C10A C11A C12A C7A -0.5(10) . .
C8A C7A C12A C11A 1.1(9) . .
P1A C7A C12A C11A -176.8(5) . .
C18A C13A C14A C15A -0.6(8) . .
P1A C13A C14A C15A 177.0(4) . .
C13A C14A C15A C16A 0.8(8) . .
C14A C15A C16A C17A -1.0(8) . .
C15A C16A C17A C18A 1.1(9) . .
C16A C17A C18A C13A -1.0(9) . .
C14A C13A C18A C17A 0.8(8) . .
P1A C13A C18A C17A -177.0(4) . .
C24A C19A C20A C21A 0.2(8) . .
P2A C19A C20A C21A 178.9(5) . .
C19A C20A C21A C22A 0.3(10) . .
C20A C21A C22A C23A -1.0(10) . .
C21A C22A C23A C24A 1.3(10) . .
C22A C23A C24A C19A -0.9(9) . .
C20A C19A C24A C23A 0.1(8) . .
P2A C19A C24A C23A -178.5(4) . .
C30A C25A C26A C27A -1.1(8) . .
P2A C25A C26A C27A 179.6(5) . .
C25A C26A C27A C28A 0.3(10) . .
C26A C27A C28A C29A 0.6(10) . .
C27A C28A C29A C30A -0.6(9) . .
C28A C29A C30A C25A -0.2(9) . .
C26A C25A C30A C29A 1.0(8) . .
P2A C25A C30A C29A -179.7(4) . .
C36A C31A C32A C33A 0.0(10) . .
P2A C31A C32A C33A 177.2(5) . .
C31A C32A C33A C34A -0.7(11) . .
C32A C33A C34A C35A 1.3(11) . .
C33A C34A C35A C36A -1.1(10) . .
C34A C35A C36A C31A 0.3(9) . .
C32A C31A C36A C35A 0.2(9) . .
P2A C31A C36A C35A -177.2(5) . .
C42A C37A C38A C39A 0.6(8) . .
P4A C37A C38A C39A -176.5(4) . .
C37A C38A C39A C40A -0.3(9) . .
C38A C39A C40A C41A -0.9(9) . .
C39A C40A C41A C42A 1.6(10) . .
C38A C37A C42A C41A 0.2(9) . .
P4A C37A C42A C41A 177.1(5) . .
C40A C41A C42A C37A -1.3(9) . .
C48A C43A C44A C45A 0.1(8) . .
P4A C43A C44A C45A -178.0(5) . .
C43A C44A C45A C46A -0.8(9) . .
C44A C45A C46A C47A 0.5(10) . .
C45A C46A C47A C48A 0.5(10) . .
C44A C43A C48A C47A 1.0(8) . .
P4A C43A C48A C47A 178.9(5) . .
C46A C47A C48A C43A -1.3(10) . .
C54A C49A C50A C51A 1.4(8) . .
P4A C49A C50A C51A 179.1(4) . .
C49A C50A C51A C52A -0.4(8) . .
C50A C51A C52A C53A -1.1(9) . .
C51A C52A C53A C54A 1.7(9) . .
C52A C53A C54A C49A -0.6(9) . .
C50A C49A C54A C53A -0.9(8) . .
P4A C49A C54A C53A -178.7(5) . .
C60A C55A C56A C57A 0.3(8) . .
P3A C55A C56A C57A -178.6(4) . .
C55A C56A C57A C58A -0.5(8) . .
C56A C57A C58A C59A 0.0(8) . .
C57A C58A C59A C60A 0.6(8) . .
C56A C55A C60A C59A 0.3(8) . .
P3A C55A C60A C59A 179.2(4) . .
C58A C59A C60A C55A -0.8(8) . .
C66A C61A C62A C63A -0.4(8) . .
P3A C61A C62A C63A -177.4(4) . .
C61A C62A C63A C64A 0.7(9) . .
C62A C63A C64A C65A -1.4(9) . .
C63A C64A C65A C66A 1.8(9) . .
C62A C61A C66A C65A 0.8(9) . .
P3A C61A C66A C65A 177.7(5) . .
C64A C65A C66A C61A -1.5(9) . .
C72A C67A C68A C69A -1.0(8) . .
P3A C67A C68A C69A 177.3(4) . .
C67A C68A C69A C70A 0.3(8) . .
C68A C69A C70A C71A 0.3(8) . .
C69A C70A C71A C72A -0.2(8) . .
C70A C71A C72A C67A -0.5(8) . .
C68A C67A C72A C71A 1.1(8) . .
P3A C67A C72A C71A -177.3(4) . .
C8A C7A P1A C13A -93.3(5) . .
C12A C7A P1A C13A 84.4(5) . .
C8A C7A P1A C1A 6.3(6) . .
C12A C7A P1A C1A -175.9(5) . .
C8A C7A P1A Ru1A 134.5(5) . .
C12A C7A P1A Ru1A -47.7(5) . .
C14A C13A P1A C7A 3.7(5) . .
C18A C13A P1A C7A -178.7(4) . .
C14A C13A P1A C1A -96.8(5) . .
C18A C13A P1A C1A 80.9(4) . .
C14A C13A P1A Ru1A 133.9(4) . .
C18A C13A P1A Ru1A -48.5(5) . .
C6A C1A P1A C7A -92.3(5) . .
C2A C1A P1A C7A 86.7(5) . .
C6A C1A P1A C13A 7.1(5) . .
C2A C1A P1A C13A -173.8(4) . .
C6A C1A P1A Ru1A 139.0(4) . .
C2A C1A P1A Ru1A -42.0(5) . .
C20A C19A P2A C25A -175.7(4) . .
C24A C19A P2A C25A 3.0(5) . .
C20A C19A P2A C31A 84.0(5) . .
C24A C19A P2A C31A -97.4(5) . .
C20A C19A P2A Ru1A -41.9(5) . .
C24A C19A P2A Ru1A 136.7(4) . .
C26A C25A P2A C19A 85.1(5) . .
C30A C25A P2A C19A -94.1(5) . .
C26A C25A P2A C31A -174.8(4) . .
C30A C25A P2A C31A 6.0(5) . .
C26A C25A P2A Ru1A -44.5(5) . .
C30A C25A P2A Ru1A 136.3(4) . .
C32A C31A P2A C19A 8.5(6) . .
C36A C31A P2A C19A -174.3(5) . .
C32A C31A P2A C25A -92.4(6) . .
C36A C31A P2A C25A 84.8(5) . .
C32A C31A P2A Ru1A 133.8(5) . .
C36A C31A P2A Ru1A -49.0(5) . .
C68A C67A P3A C55A 5.3(5) . .
C72A C67A P3A C55A -176.4(4) . .
C68A C67A P3A C61A -94.0(5) . .
C72A C67A P3A C61A 84.2(4) . .
C68A C67A P3A Ru1A 137.6(4) . .
C72A C67A P3A Ru1A -44.2(5) . .
C60A C55A P3A C67A -93.4(5) . .
C56A C55A P3A C67A 85.5(4) . .
C60A C55A P3A C61A 5.9(5) . .
C56A C55A P3A C61A -175.2(4) . .
C60A C55A P3A Ru1A 136.0(4) . .
C56A C55A P3A Ru1A -45.1(5) . .
C66A C61A P3A C67A 8.5(5) . .
C62A C61A P3A C67A -174.6(5) . .
C66A C61A P3A C55A -91.3(5) . .
C62A C61A P3A C55A 85.7(5) . .
C66A C61A P3A Ru1A 136.9(4) . .
C62A C61A P3A Ru1A -46.2(5) . .
C50A C49A P4A C37A 5.6(5) . .
C54A C49A P4A C37A -176.7(4) . .
C50A C49A P4A C43A -94.4(5) . .
C54A C49A P4A C43A 83.3(4) . .
C50A C49A P4A Ru1A 136.9(4) . .
C54A C49A P4A Ru1A -45.4(5) . .
C42A C37A P4A C49A -94.9(5) . .
C38A C37A P4A C49A 82.0(5) . .
C42A C37A P4A C43A 4.7(5) . .
C38A C37A P4A C43A -178.4(4) . .
C42A C37A P4A Ru1A 132.4(4) . .
C38A C37A P4A Ru1A -50.7(5) . .
C48A C43A P4A C49A 7.0(5) . .
C44A C43A P4A C49A -175.0(4) . .
C48A C43A P4A C37A -92.5(5) . .
C44A C43A P4A C37A 85.5(4) . .
C48A C43A P4A Ru1A 138.4(4) . .
C44A C43A P4A Ru1A -43.5(5) . .
C6B C1B C2B C3B 1.1(9) . .
P1B C1B C2B C3B -175.2(5) . .
C1B C2B C3B C4B -1.2(10) . .
C2B C3B C4B C5B 0.4(10) . .
C3B C4B C5B C6B 0.6(9) . .
C2B C1B C6B C5B -0.1(8) . .
P1B C1B C6B C5B 176.2(4) . .
C4B C5B C6B C1B -0.7(9) . .
C12B C7B C8B C9B 1.0(7) . .
P1B C7B C8B C9B -178.4(4) . .
C7B C8B C9B C10B 0.0(8) . .
C8B C9B C10B C11B -0.7(9) . .
C9B C10B C11B C12B 0.4(8) . .
C8B C7B C12B C11B -1.3(7) . .
P1B C7B C12B C11B 178.1(4) . .
C10B C11B C12B C7B 0.6(8) . .
C18B C13B C14B C15B -0.3(8) . .
P1B C13B C14B C15B 179.3(4) . .
C13B C14B C15B C16B 0.2(8) . .
C14B C15B C16B C17B 0.2(9) . .
C15B C16B C17B C18B -0.4(10) . .
C14B C13B C18B C17B 0.1(9) . .
P1B C13B C18B C17B -179.6(5) . .
C16B C17B C18B C13B 0.2(10) . .
C24B C19B C20B C21B -0.1(9) . .
P2B C19B C20B C21B 177.8(5) . .
C19B C20B C21B C22B -1.4(9) . .
C20B C21B C22B C23B 2.2(10) . .
C21B C22B C23B C24B -1.5(11) . .
C22B C23B C24B C19B 0.0(11) . .
C20B C19B C24B C23B 0.8(9) . .
P2B C19B C24B C23B -177.1(5) . .
C30B C25B C26B C27B -1.7(8) . .
P2B C25B C26B C27B 176.1(4) . .
C25B C26B C27B C28B 1.2(8) . .
C26B C27B C28B C29B -0.2(8) . .
C27B C28B C29B C30B -0.2(9) . .
C28B C29B C30B C25B -0.4(9) . .
C26B C25B C30B C29B 1.3(8) . .
P2B C25B C30B C29B -176.7(4) . .
C36B C31B C32B C33B 0.4(8) . .
P2B C31B C32B C33B -178.9(4) . .
C31B C32B C33B C34B 0.3(9) . .
C32B C33B C34B C35B -0.6(9) . .
C33B C34B C35B C36B 0.2(9) . .
C34B C35B C36B C31B 0.5(9) . .
C32B C31B C36B C35B -0.8(8) . .
P2B C31B C36B C35B 178.4(4) . .
C42B C37B C38B C39B 1.9(8) . .
P3B C37B C38B C39B -176.7(5) . .
C37B C38B C39B C40B -2.2(9) . .
C38B C39B C40B C41B 1.1(9) . .
C39B C40B C41B C42B 0.0(9) . .
C40B C41B C42B C37B -0.2(9) . .
C38B C37B C42B C41B -0.8(8) . .
P3B C37B C42B C41B 177.7(4) . .
C48B C43B C44B C45B -0.4(9) . .
P3B C43B C44B C45B 178.5(5) . .
C43B C44B C45B C46B 0.2(10) . .
C44B C45B C46B C47B -0.4(10) . .
C45B C46B C47B C48B 0.8(11) . .
C46B C47B C48B C43B -1.1(12) . .
C44B C43B C48B C47B 0.8(10) . .
P3B C43B C48B C47B -178.1(6) . .
C54B C49B C50B C51B 3.6(9) . .
P3B C49B C50B C51B -178.1(5) . .
C49B C50B C51B C52B -1.3(9) . .
C50B C51B C52B C53B -0.9(10) . .
C51B C52B C53B C54B 0.7(9) . .
C50B C49B C54B C53B -3.9(8) . .
P3B C49B C54B C53B 178.0(4) . .
C52B C53B C54B C49B 1.7(9) . .
C60B C55B C56B C57B -1.4(8) . .
P4B C55B C56B C57B 179.7(4) . .
C55B C56B C57B C58B 1.8(9) . .
C56B C57B C58B C59B -0.6(10) . .
C57B C58B C59B C60B -1.0(11) . .
C56B C55B C60B C59B -0.1(9) . .
P4B C55B C60B C59B 178.7(5) . .
C58B C59B C60B C55B 1.3(10) . .
C66B C61B C62B C63B 2.7(9) . .
P4B C61B C62B C63B -173.1(5) . .
C61B C62B C63B C64B -0.8(10) . .
C62B C63B C64B C65B -1.7(10) . .
C63B C64B C65B C66B 2.3(10) . .
C64B C65B C66B C61B -0.4(9) . .
C62B C61B C66B C65B -2.1(9) . .
P4B C61B C66B C65B 173.9(5) . .
C72B C67B C68B C69B 0.8(10) . .
P4B C67B C68B C69B -178.6(6) . .
C67B C68B C69B C70B -1.5(11) . .
C68B C69B C70B C71B -0.3(12) . .
C69B C70B C71B C72B 2.6(11) . .
C70B C71B C72B C67B -3.2(10) . .
C68B C67B C72B C71B 1.5(9) . .
P4B C67B C72B C71B -179.1(5) . .
C12B C7B P1B C1B 110.9(4) . .
C8B C7B P1B C1B -69.8(4) . .
C12B C7B P1B C13B 11.6(5) . .
C8B C7B P1B C13B -169.0(4) . .
C12B C7B P1B Ru1B -119.9(4) . .
C8B C7B P1B Ru1B 59.5(4) . .
C6B C1B P1B C7B 160.5(5) . .
C2B C1B P1B C7B -23.3(5) . .
C6B C1B P1B C13B -100.4(5) . .
C2B C1B P1B C13B 75.8(5) . .
C6B C1B P1B Ru1B 30.5(5) . .
C2B C1B P1B Ru1B -153.3(4) . .
C18B C13B P1B C7B -90.6(5) . .
C14B C13B P1B C7B 89.8(5) . .
C18B C13B P1B C1B 170.3(5) . .
C14B C13B P1B C1B -9.4(5) . .
C18B C13B P1B Ru1B 40.5(5) . .
C14B C13B P1B Ru1B -139.1(4) . .
C32B C31B P2B C19B -69.5(4) . .
C36B C31B P2B C19B 111.3(5) . .
C32B C31B P2B C25B -169.0(4) . .
C36B C31B P2B C25B 11.8(5) . .
C32B C31B P2B Ru1B 62.8(4) . .
C36B C31B P2B Ru1B -116.4(4) . .
C20B C19B P2B C31B 160.9(5) . .
C24B C19B P2B C31B -21.3(5) . .
C20B C19B P2B C25B -98.7(5) . .
C24B C19B P2B C25B 79.1(5) . .
C20B C19B P2B Ru1B 34.4(5) . .
C24B C19B P2B Ru1B -147.7(4) . .
C26B C25B P2B C31B 96.2(5) . .
C30B C25B P2B C31B -86.0(4) . .
C26B C25B P2B C19B -3.4(5) . .
C30B C25B P2B C19B 174.4(4) . .
C26B C25B P2B Ru1B -138.9(4) . .
C30B C25B P2B Ru1B 38.9(5) . .
C50B C49B P3B C37B -166.9(5) . .
C54B C49B P3B C37B 11.2(5) . .
C50B C49B P3B C43B -65.8(5) . .
C54B C49B P3B C43B 112.3(5) . .
C50B C49B P3B Ru1B 59.3(5) . .
C54B C49B P3B Ru1B -122.6(4) . .
C42B C37B P3B C49B 99.2(5) . .
C38B C37B P3B C49B -82.3(5) . .
C42B C37B P3B C43B 1.1(5) . .
C38B C37B P3B C43B 179.6(4) . .
C42B C37B P3B Ru1B -134.2(4) . .
C38B C37B P3B Ru1B 44.3(5) . .
C44B C43B P3B C49B 144.7(5) . .
C48B C43B P3B C49B -36.4(6) . .
C44B C43B P3B C37B -114.3(5) . .
C48B C43B P3B C37B 64.6(6) . .
C44B C43B P3B Ru1B 24.0(6) . .
C48B C43B P3B Ru1B -157.1(5) . .
C62B C61B P4B C67B -96.4(5) . .
C66B C61B P4B C67B 87.8(5) . .
C62B C61B P4B C55B 4.0(6) . .
C66B C61B P4B C55B -171.8(5) . .
C62B C61B P4B Ru1B 140.7(5) . .
C66B C61B P4B Ru1B -35.1(5) . .
C72B C67B P4B C61B -7.5(6) . .
C68B C67B P4B C61B 171.9(5) . .
C72B C67B P4B C55B -107.9(5) . .
C68B C67B P4B C55B 71.5(5) . .
C72B C67B P4B Ru1B 120.1(5) . .
C68B C67B P4B Ru1B -60.5(5) . .
C60B C55B P4B C61B -87.7(5) . .
C56B C55B P4B C61B 91.1(4) . .
C60B C55B P4B C67B 13.1(6) . .
C56B C55B P4B C67B -168.1(4) . .
C60B C55B P4B Ru1B 137.9(5) . .
C56B C55B P4B Ru1B -43.3(5) . .
C6D C1D C2D C3D -2.9(9) . .
P1D C1D C2D C3D 177.1(5) . .
C1D C2D C3D C4D 0.9(9) . .
C2D C3D C4D C5D 1.7(9) . .
C3D C4D C5D C6D -2.2(10) . .
C4D C5D C6D C1D 0.1(10) . .
C2D C1D C6D C5D 2.4(9) . .
P1D C1D C6D C5D -177.6(5) . .
C12D C7D C8D C9D 5.3(11) . .
P1D C7D C8D C9D -175.1(6) . .
C7D C8D C9D C10D -1.0(11) . .
C8D C9D C10D C11D -3.1(11) . .
C9D C10D C11D C12D 2.9(11) . .
C10D C11D C12D C7D 1.5(11) . .
C8D C7D C12D C11D -5.5(10) . .
P1D C7D C12D C11D 175.0(5) . .
C18D C13D C14D C15D -3.3(10) . .
P1D C13D C14D C15D 177.4(5) . .
C13D C14D C15D C16D 1.4(10) . .
C14D C15D C16D C17D 0.5(10) . .
C15D C16D C17D C18D -0.5(10) . .
C16D C17D C18D C13D -1.5(10) . .
C14D C13D C18D C17D 3.4(10) . .
P1D C13D C18D C17D -177.3(5) . .
C12D C7D P1D C13D -88.7(6) . .
C8D C7D P1D C13D 91.8(6) . .
C12D C7D P1D C1D 15.6(7) . .
C8D C7D P1D C1D -163.9(6) . .
C14D C13D P1D C7D 7.8(7) . .
C18D C13D P1D C7D -171.5(5) . .
C14D C13D P1D C1D -97.3(6) . .
C18D C13D P1D C1D 83.4(6) . .
C2D C1D P1D C7D -92.5(6) . .
C6D C1D P1D C7D 87.5(5) . .
C2D C1D P1D C13D 12.3(6) . .
C6D C1D P1D C13D -167.7(5) . .
C6E C1E C2E C3E 1.3(15) . .
C1E C2E C3E C4E 0.2(13) . .
C2E C3E C4E C5E -1.5(12) . .
C3E C4E C5E C6E 1.1(13) . .
C4E C5E C6E C1E 0.5(14) . .
C2E C1E C6E C5E -1.7(16) . .
C3F C1F C2F C3F -0.5(14) 2_655 .
C1F C2F C3F C1F 0.5(14) . 2_655
C6G C1G C2G C3G 0.0 . .
C1G C2G C3G C4G 0.0 . .
C2G C3G C4G C5G 0.0 . .
C3G C4G C5G C6G 0.0 . .
C4G C5G C6G C1G 0.0 . .
C2G C1G C6G C5G 0.0 . .
